data_4308526
loop_
_publ_author_name
'Bratislav Djordjevic'
'Oliver Schuster'
'Hubert Schmidbaur'

_publ_section_title
;
A Cyclic Hexamer of Silver Trifluoroacetate Supported by Four
Triphenylphosphine Sulfide Template Molecules
;
_journal_name_full 'Inorganic Chemistry'
_journal_page_first 673
_journal_page_last 676
_journal_paper_doi 10.1021/ic048795o
_journal_volume 44
_journal_year 2005
_chemical_formula_sum 'C84.87 H60.87 Ag6 Cl2.61 F18 O12 P4 S4'
_chemical_formula_weight 2606.61
_chemical_name_systematic
;
?
;
_space_group_IT_number 15
_symmetry_cell_setting monoclinic
_symmetry_space_group_name_Hall '-C 2yc'
_symmetry_space_group_name_H-M 'C 1 2/c 1'
_atom_sites_solution_hydrogens geom
_atom_sites_solution_primary direct
_atom_sites_solution_secondary difmap
_audit_creation_method SHELXL-97
_cell_angle_alpha 90.00
_cell_angle_beta 120.4072(9)
_cell_angle_gamma 90.00
_cell_formula_units_Z 8
_cell_length_a 53.1396(6)
_cell_length_b 15.1408(2)
_cell_length_c 27.3641(4)
_cell_measurement_reflns_used 274446
_cell_measurement_temperature 143(2)
_cell_volume 18988.1(5)
_computing_cell_refinement DENZO
_computing_data_collection XPRESS
_computing_data_reduction SCALEPACK
_computing_molecular_graphics SHELXTL-PLUS
_computing_publication_material 'SHELXL-97 (Sheldrick, 1997)'
_computing_structure_refinement 'SHELXL-97 (Sheldrick, 1997)'
_computing_structure_solution 'SHELXS-97 (Sheldrick, 1990)'
_diffrn_ambient_temperature 143(2)
_diffrn_measured_fraction_theta_full 0.938
_diffrn_measured_fraction_theta_max 0.938
_diffrn_measurement_device_type 'NONIUS DIP 2020'
_diffrn_measurement_method phi-rotation
_diffrn_radiation_monochromator graphite
_diffrn_radiation_source 'fine-focus sealed tube'
_diffrn_radiation_type MoK\a
_diffrn_radiation_wavelength 0.71073
_diffrn_reflns_av_R_equivalents 0.063
_diffrn_reflns_av_sigmaI/netI 0.0337
_diffrn_reflns_limit_h_max 64
_diffrn_reflns_limit_h_min -63
_diffrn_reflns_limit_k_max 18
_diffrn_reflns_limit_k_min -18
_diffrn_reflns_limit_l_max 32
_diffrn_reflns_limit_l_min -32
_diffrn_reflns_number 274446
_diffrn_reflns_theta_full 25.43
_diffrn_reflns_theta_max 25.43
_diffrn_reflns_theta_min 1.89
_exptl_absorpt_coefficient_mu 1.535
_exptl_absorpt_correction_T_max 0.887
_exptl_absorpt_correction_T_min 0.620
_exptl_absorpt_correction_type refdelf
_exptl_absorpt_process_details
;
Platon Delabs
(See: Walker, N. & Stuart, D. (1983) Acta Cryst. A39, 158-166)
;
_exptl_crystal_colour colourless
_exptl_crystal_density_diffrn 1.824
_exptl_crystal_density_method 'not measured'
_exptl_crystal_description plate
_exptl_crystal_F_000 10228
_exptl_crystal_size_max 0.20
_exptl_crystal_size_mid 0.10
_exptl_crystal_size_min 0.05
_refine_diff_density_max 1.090
_refine_diff_density_min -0.638
_refine_diff_density_rms 0.086
_refine_ls_extinction_method none
_refine_ls_goodness_of_fit_ref 1.093
_refine_ls_hydrogen_treatment riding
_refine_ls_matrix_type full
_refine_ls_number_parameters 1190
_refine_ls_number_reflns 16477
_refine_ls_number_restraints 0
_refine_ls_restrained_S_all 1.093
_refine_ls_R_factor_all 0.0528
_refine_ls_R_factor_gt 0.0423
_refine_ls_shift/su_max 0.007
_refine_ls_shift/su_mean 0.000
_refine_ls_structure_factor_coef Fsqd
_refine_ls_weighting_details 'calc w=1/[\s^2^(Fo^2^)+(0.0321P)^2^+94.7621P] where P=(Fo^2^+2Fc^2^)/3'
_refine_ls_weighting_scheme calc
_refine_ls_wR_factor_gt 0.0892
_refine_ls_wR_factor_ref 0.0939
_reflns_number_gt 14336
_reflns_number_total 16477
_reflns_threshold_expression >2sigma(I)
_cod_data_source_file ic048795osi20041014_114852_1.cif
_cod_data_source_block 20c2cos
_cod_original_cell_volume 18988.1(4)
_cod_database_code 4308526

loop_
_symmetry_equiv_pos_as_xyz
'x, y, z'
'-x, y, -z+1/2'
'x+1/2, y+1/2, z'
'-x+1/2, y+1/2, -z+1/2'
'-x, -y, -z'
'x, -y, z-1/2'
'-x+1/2, -y+1/2, -z'
'x+1/2, -y+1/2, z-1/2'

loop_
_atom_site_label
_atom_site_type_symbol
_atom_site_fract_x
_atom_site_fract_y
_atom_site_fract_z
_atom_site_U_iso_or_equiv
_atom_site_adp_type
_atom_site_occupancy
_atom_site_symmetry_multiplicity
_atom_site_calc_flag
_atom_site_refinement_flags
_atom_site_disorder_assembly
_atom_site_disorder_group
Cl1 Cl 1.26315(4) 1.29074(15) 0.45143(12) 0.0916(7) Uani 0.87 1 d P . .
Ag1 Ag 1.158320(8) 0.87846(2) 0.218482(15) 0.03771(9) Uani 1 1 d . . .
P1 P 1.12319(2) 0.98112(7) 0.28529(5) 0.0274(2) Uani 1 1 d . . .
S1 S 1.12252(2) 0.85924(7) 0.25463(5) 0.0290(2) Uani 1 1 d . . .
C01 C 1.21726(9) 0.5801(3) 0.38928(18) 0.0304(10) Uani 1 1 d . . .
C1 C 1.16011(9) 1.0183(3) 0.33239(19) 0.0305(9) Uani 1 1 d . . .
Cl2 Cl 1.30596(6) 1.17736(19) 0.53519(10) 0.0990(8) Uani 0.87 1 d P . .
Ag2 Ag 1.097109(8) 0.86227(3) 0.136369(16) 0.04054(10) Uani 1 1 d . . .
S2 S 1.12902(2) 0.73079(7) 0.14177(4) 0.0303(2) Uani 1 1 d . . .
P2 P 1.12486(3) 0.73266(8) 0.06444(5) 0.0294(2) Uani 1 1 d . . .
C2 C 1.17791(10) 1.0429(3) 0.3110(2) 0.0327(10) Uani 1 1 d . . .
H2 H 1.1703 1.0459 0.2712 0.039 Uiso 1 1 calc R . .
C02 C 1.24258(10) 0.6304(3) 0.4188(2) 0.0391(11) Uani 1 1 d . . .
H02 H 1.2520 0.6534 0.3998 0.047 Uiso 1 1 calc R . .
Cl3 Cl 1.28667(4) 1.14608(13) 0.41801(8) 0.0635(5) Uani 0.87 1 d P . .
Ag3 Ag 1.079500(8) 0.65948(2) 0.119211(15) 0.03574(9) Uani 1 1 d . . .
P3 P 1.04814(2) 0.61965(7) 0.20884(5) 0.0269(2) Uani 1 1 d . . .
S3 S 1.08692(2) 0.66149(7) 0.22113(5) 0.0291(2) Uani 1 1 d . . .
C3 C 1.20668(10) 1.0628(3) 0.3481(2) 0.0401(11) Uani 1 1 d . . .
H3 H 1.2190 1.0795 0.3338 0.048 Uiso 1 1 calc R . .
C03 C 1.25395(12) 0.6467(4) 0.4760(2) 0.0465(13) Uani 1 1 d . . .
H03 H 1.2714 0.6798 0.4963 0.056 Uiso 1 1 calc R . .
Ag4 Ag 1.115125(9) 0.52787(2) 0.213345(15) 0.03995(10) Uani 1 1 d . . .
P4 P 1.20029(2) 0.56405(7) 0.31379(5) 0.0269(2) Uani 1 1 d . . .
S4 S 1.16287(2) 0.63318(7) 0.27046(4) 0.0281(2) Uani 1 1 d . . .
C4 C 1.21790(11) 1.0590(3) 0.4056(2) 0.0464(13) Uani 1 1 d . . .
H4 H 1.2377 1.0740 0.4307 0.056 Uiso 1 1 calc R . .
C04 C 1.24022(11) 0.6153(4) 0.5039(2) 0.0447(12) Uani 1 1 d . . .
H04 H 1.2481 0.6280 0.5430 0.054 Uiso 1 1 calc R . .
Ag5 Ag 1.135823(8) 0.61154(2) 0.325375(15) 0.03736(9) Uani 1 1 d . . .
C05 C 1.21510(11) 0.5657(4) 0.4753(2) 0.0426(12) Uani 1 1 d . . .
H05 H 1.2058 0.5436 0.4946 0.051 Uiso 1 1 calc R . .
C5 C 1.20057(12) 1.0335(4) 0.4270(2) 0.0514(14) Uani 1 1 d . . .
H5 H 1.2085 1.0301 0.4668 0.062 Uiso 1 1 calc R . .
Ag6 Ag 1.172863(8) 0.78193(2) 0.324838(15) 0.03556(9) Uani 1 1 d . . .
C06 C 1.20335(10) 0.5478(3) 0.41739(19) 0.0360(10) Uani 1 1 d . . .
H06 H 1.1860 0.5139 0.3974 0.043 Uiso 1 1 calc R . .
C6 C 1.17159(11) 1.0126(3) 0.3905(2) 0.0420(12) Uani 1 1 d . . .
H6 H 1.1596 0.9945 0.4052 0.050 Uiso 1 1 calc R . .
C11 C 1.10526(9) 0.9770(3) 0.32635(18) 0.0314(10) Uani 1 1 d . . .
C011 C 1.19249(10) 0.4486(3) 0.29621(19) 0.0304(9) Uani 1 1 d . . .
C12 C 1.09443(11) 1.0547(3) 0.3363(2) 0.0415(11) Uani 1 1 d . . .
H12 H 1.0949 1.1082 0.3186 0.050 Uiso 1 1 calc R . .
O12 O 1.15613(8) 1.0107(2) 0.17331(14) 0.0436(8) Uani 1 1 d . . .
C012 C 1.20119(14) 0.3824(3) 0.3363(2) 0.0529(14) Uani 1 1 d . . .
H012 H 1.2119 0.3962 0.3756 0.063 Uiso 1 1 calc R . .
C13 C 1.08304(12) 1.0538(4) 0.3719(2) 0.0509(14) Uani 1 1 d . . .
H13 H 1.0755 1.1066 0.3782 0.061 Uiso 1 1 calc R . .
C013 C 1.19407(16) 0.2957(4) 0.3186(2) 0.0629(18) Uani 1 1 d . . .
H013 H 1.1998 0.2500 0.3460 0.075 Uiso 1 1 calc R . .
C14 C 1.08263(12) 0.9766(4) 0.3981(2) 0.0518(14) Uani 1 1 d . . .
H14 H 1.0751 0.9766 0.4231 0.062 Uiso 1 1 calc R . .
C014 C 1.17886(11) 0.2745(3) 0.2622(2) 0.0431(12) Uani 1 1 d . . .
H014 H 1.1746 0.2146 0.2507 0.052 Uiso 1 1 calc R . .
C15 C 1.09306(11) 0.8997(4) 0.3883(2) 0.0472(13) Uani 1 1 d . . .
H15 H 1.0927 0.8466 0.4064 0.057 Uiso 1 1 calc R . .
C015 C 1.16991(12) 0.3397(3) 0.2228(2) 0.0448(12) Uani 1 1 d . . .
H015 H 1.1590 0.3253 0.1836 0.054 Uiso 1 1 calc R . .
C16 C 1.10414(10) 0.8994(3) 0.3521(2) 0.0387(11) Uani 1 1 d . . .
H16 H 1.1110 0.8458 0.3448 0.046 Uiso 1 1 calc R . .
O16 O 1.20736(7) 0.8752(2) 0.25734(14) 0.0387(8) Uani 1 1 d . . .
C016 C 1.17659(12) 0.4262(3) 0.2391(2) 0.0437(12) Uani 1 1 d . . .
H016 H 1.1703 0.4712 0.2112 0.052 Uiso 1 1 calc R . .
O21 O 1.11054(8) 0.9846(2) 0.10211(15) 0.0450(8) Uani 1 1 d . . .
C21 C 1.10404(9) 1.0588(3) 0.22826(18) 0.0291(9) Uani 1 1 d . . .
C22 C 1.11434(10) 1.1443(3) 0.2308(2) 0.0364(11) Uani 1 1 d . . .
H22 H 1.1316 1.1639 0.2636 0.044 Uiso 1 1 calc R . .
O23 O 1.04819(7) 0.8701(2) 0.09416(14) 0.0412(8) Uani 1 1 d . . .
C23 C 1.09898(11) 1.2008(3) 0.1848(2) 0.0416(12) Uani 1 1 d . . .
H23 H 1.1057 1.2594 0.1863 0.050 Uiso 1 1 calc R . .
C24 C 1.07392(12) 1.1714(3) 0.1370(2) 0.0465(13) Uani 1 1 d . . .
H24 H 1.0638 1.2095 0.1052 0.056 Uiso 1 1 calc R . .
C25 C 1.06354(11) 1.0869(3) 0.1352(2) 0.0447(12) Uani 1 1 d . . .
H25 H 1.0462 1.0674 0.1025 0.054 Uiso 1 1 calc R . .
C26 C 1.07826(10) 1.0311(3) 0.1808(2) 0.0374(11) Uani 1 1 d . . .
H26 H 1.0708 0.9737 0.1798 0.045 Uiso 1 1 calc R . .
C31 C 1.14885(10) 0.8152(3) 0.06266(18) 0.0311(10) Uani 1 1 d . . .
O32 O 1.03566(7) 0.7300(2) 0.06314(15) 0.0446(8) Uani 1 1 d . . .
C32 C 1.17543(10) 0.8305(3) 0.1120(2) 0.0355(10) Uani 1 1 d . . .
H32 H 1.1803 0.7989 0.1456 0.043 Uiso 1 1 calc R . .
C33 C 1.19465(12) 0.8914(3) 0.1118(2) 0.0467(13) Uani 1 1 d . . .
H33 H 1.2130 0.9005 0.1452 0.056 Uiso 1 1 calc R . .
O34 O 1.07444(7) 0.5330(2) 0.06733(13) 0.0391(8) Uani 1 1 d . . .
C34 C 1.18735(13) 0.9392(4) 0.0636(3) 0.0555(15) Uani 1 1 d . . .
H34 H 1.2004 0.9823 0.0640 0.067 Uiso 1 1 calc R . .
C35 C 1.16113(13) 0.9245(4) 0.0150(2) 0.0539(15) Uani 1 1 d . . .
H35 H 1.1561 0.9575 -0.0182 0.065 Uiso 1 1 calc R . .
C36 C 1.14200(12) 0.8619(3) 0.0141(2) 0.0447(12) Uani 1 1 d . . .
H36 H 1.1241 0.8511 -0.0199 0.054 Uiso 1 1 calc R . .
C41 C 1.08850(10) 0.7571(3) 0.00835(18) 0.0317(10) Uani 1 1 d . . .
C42 C 1.07798(11) 0.8437(3) 0.00129(19) 0.0381(11) Uani 1 1 d . . .
H42 H 1.0905 0.8896 0.0245 0.046 Uiso 1 1 calc R . .
O43 O 1.10782(7) 0.4476(2) 0.13825(13) 0.0417(8) Uani 1 1 d . . .
C43 C 1.04951(12) 0.8626(4) -0.0391(2) 0.0484(13) Uani 1 1 d . . .
H43 H 1.0422 0.9211 -0.0429 0.058 Uiso 1 1 calc R . .
C44 C 1.03171(12) 0.7967(4) -0.0739(2) 0.0546(15) Uani 1 1 d . . .
H44 H 1.0123 0.8104 -0.1025 0.065 Uiso 1 1 calc R . .
O45 O 1.11314(8) 0.4075(2) 0.26379(14) 0.0464(9) Uani 1 1 d . . .
C45 C 1.04160(12) 0.7110(4) -0.0681(2) 0.0527(14) Uani 1 1 d . . .
H45 H 1.0290 0.6661 -0.0924 0.063 Uiso 1 1 calc R . .
C46 C 1.07011(11) 0.6904(4) -0.0262(2) 0.0426(12) Uani 1 1 d . . .
H46 H 1.0769 0.6312 -0.0214 0.051 Uiso 1 1 calc R . .
C51 C 1.13625(10) 0.6274(3) 0.05141(19) 0.0339(10) Uani 1 1 d . . .
C52 C 1.13370(11) 0.6127(3) -0.0016(2) 0.0431(12) Uani 1 1 d . . .
H52 H 1.1255 0.6568 -0.0302 0.052 Uiso 1 1 calc R . .
C53 C 1.14314(12) 0.5343(4) -0.0119(2) 0.0497(13) Uani 1 1 d . . .
H53 H 1.1412 0.5239 -0.0479 0.060 Uiso 1 1 calc R . .
O54 O 1.13098(8) 0.4678(2) 0.35027(15) 0.0471(9) Uani 1 1 d . . .
C54 C 1.15556(13) 0.4701(4) 0.0300(3) 0.0547(15) Uani 1 1 d . . .
H54 H 1.1619 0.4156 0.0227 0.066 Uiso 1 1 calc R . .
C55 C 1.15867(14) 0.4861(4) 0.0828(3) 0.0556(15) Uani 1 1 d . . .
H55 H 1.1677 0.4431 0.1119 0.067 Uiso 1 1 calc R . .
O56 O 1.14065(7) 0.6903(2) 0.40000(13) 0.0394(8) Uani 1 1 d . . .
C56 C 1.14874(12) 0.5645(3) 0.0932(2) 0.0431(12) Uani 1 1 d . . .
H56 H 1.1506 0.5747 0.1291 0.052 Uiso 1 1 calc R . .
C61 C 1.02445(9) 0.7141(3) 0.19391(18) 0.0313(10) Uani 1 1 d . . .
O61 O 1.21796(7) 0.8324(2) 0.34521(14) 0.0414(8) Uani 1 1 d . . .
C62 C 0.99628(10) 0.7019(3) 0.1828(2) 0.0374(11) Uani 1 1 d . . .
H62 H 0.9890 0.6440 0.1809 0.045 Uiso 1 1 calc R . .
C63 C 0.97874(11) 0.7745(4) 0.1743(2) 0.0465(13) Uani 1 1 d . . .
H63 H 0.9593 0.7663 0.1663 0.056 Uiso 1 1 calc R . .
C64 C 0.98919(12) 0.8583(4) 0.1773(3) 0.0516(14) Uani 1 1 d . . .
H64 H 0.9769 0.9077 0.1712 0.062 Uiso 1 1 calc R . .
C65 C 1.01741(12) 0.8713(3) 0.1892(3) 0.0494(13) Uani 1 1 d . . .
H65 H 1.0246 0.9296 0.1919 0.059 Uiso 1 1 calc R . .
O65 O 1.17668(7) 0.7827(2) 0.41242(13) 0.0419(8) Uani 1 1 d . . .
C66 C 1.03529(10) 0.7989(3) 0.1973(2) 0.0380(11) Uani 1 1 d . . .
H66 H 1.0547 0.8074 0.2050 0.046 Uiso 1 1 calc R . .
C71 C 1.05346(9) 0.5708(3) 0.27399(18) 0.0298(9) Uani 1 1 d . . .
C72 C 1.03825(11) 0.4964(3) 0.2736(2) 0.0408(11) Uani 1 1 d . . .
H72 H 1.0252 0.4677 0.2390 0.049 Uiso 1 1 calc R . .
C73 C 1.04229(13) 0.4641(4) 0.3249(2) 0.0519(14) Uani 1 1 d . . .
H73 H 1.0321 0.4127 0.3251 0.062 Uiso 1 1 calc R . .
C74 C 1.06076(13) 0.5055(4) 0.3749(2) 0.0495(13) Uani 1 1 d . . .
H74 H 1.0630 0.4836 0.4094 0.059 Uiso 1 1 calc R . .
C75 C 1.07629(11) 0.5795(3) 0.3754(2) 0.0418(12) Uani 1 1 d . . .
H75 H 1.0894 0.6075 0.4102 0.050 Uiso 1 1 calc R . .
C76 C 1.07256(10) 0.6125(3) 0.32495(18) 0.0333(10) Uani 1 1 d . . .
H76 H 1.0830 0.6635 0.3251 0.040 Uiso 1 1 calc R . .
C81 C 1.03097(9) 0.5397(3) 0.15264(18) 0.0296(9) Uani 1 1 d . . .
C82 C 1.00638(10) 0.5611(3) 0.10047(19) 0.0368(11) Uani 1 1 d . . .
H82 H 0.9975 0.6176 0.0947 0.044 Uiso 1 1 calc R . .
C83 C 0.99519(11) 0.4991(4) 0.0576(2) 0.0446(12) Uani 1 1 d . . .
H83 H 0.9783 0.5127 0.0223 0.054 Uiso 1 1 calc R . .
C84 C 1.00821(12) 0.4178(4) 0.0655(2) 0.0479(13) Uani 1 1 d . . .
H84 H 1.0004 0.3760 0.0355 0.057 Uiso 1 1 calc R . .
C85 C 1.03247(11) 0.3964(3) 0.1165(2) 0.0448(12) Uani 1 1 d . . .
H85 H 1.0414 0.3402 0.1214 0.054 Uiso 1 1 calc R . .
C86 C 1.04413(10) 0.4573(3) 0.1613(2) 0.0355(10) Uani 1 1 d . . .
H86 H 1.0607 0.4425 0.1968 0.043 Uiso 1 1 calc R . .
C91 C 1.22494(10) 0.5972(3) 0.29015(19) 0.0310(10) Uani 1 1 d . . .
C92 C 1.21838(11) 0.6649(3) 0.2522(2) 0.0408(11) Uani 1 1 d . . .
H92 H 1.2003 0.6952 0.2373 0.049 Uiso 1 1 calc R . .
C93 C 1.23802(12) 0.6890(4) 0.2355(2) 0.0501(13) Uani 1 1 d . . .
H93 H 1.2336 0.7362 0.2096 0.060 Uiso 1 1 calc R . .
C94 C 1.26409(12) 0.6440(4) 0.2567(2) 0.0478(13) Uani 1 1 d . . .
H94 H 1.2775 0.6602 0.2449 0.057 Uiso 1 1 calc R . .
C95 C 1.27081(12) 0.5763(4) 0.2945(3) 0.0565(15) Uani 1 1 d . . .
H95 H 1.2888 0.5457 0.3091 0.068 Uiso 1 1 calc R . .
C96 C 1.25119(12) 0.5531(4) 0.3112(3) 0.0501(14) Uani 1 1 d . . .
H96 H 1.2558 0.5062 0.3375 0.060 Uiso 1 1 calc R . .
C99 C 1.29352(13) 1.2251(4) 0.4692(3) 0.0485(15) Uani 0.87 1 d P . .
H99 H 1.3093 1.2646 0.4721 0.058 Uiso 0.87 1 calc PR . .
F121 F 1.14124(14) 1.1782(3) 0.1258(2) 0.119(2) Uani 1 1 d . . .
C121 C 1.13379(12) 1.0256(3) 0.1272(2) 0.0377(11) Uani 1 1 d . . .
F122 F 1.15658(15) 1.1030(3) 0.0858(3) 0.142(3) Uani 1 1 d . . .
C122 C 1.13561(13) 1.1077(3) 0.0960(2) 0.0457(13) Uani 1 1 d . . .
F123 F 1.11279(13) 1.1251(4) 0.0496(2) 0.171(3) Uani 1 1 d . . .
F231 F 0.98266(7) 0.7902(3) 0.04828(18) 0.0823(12) Uani 1 1 d . . .
C231 C 1.03127(10) 0.8086(3) 0.06741(19) 0.0375(11) Uani 1 1 d . . .
F232 F 0.98774(9) 0.8192(4) -0.02086(17) 0.124(2) Uani 1 1 d . . .
C232 C 0.99882(12) 0.8359(4) 0.0327(3) 0.0535(15) Uani 1 1 d . . .
F233 F 0.99380(9) 0.9180(3) 0.0392(3) 0.127(2) Uani 1 1 d . . .
F341 F 1.06120(9) 0.3464(3) 0.03284(18) 0.0829(13) Uani 1 1 d . . .
C341 C 1.08958(10) 0.4661(3) 0.08848(19) 0.0331(10) Uani 1 1 d . . .
F342 F 1.08072(11) 0.4247(2) -0.00271(14) 0.0827(13) Uani 1 1 d . . .
C342 C 1.08486(12) 0.3927(3) 0.0455(2) 0.0427(12) Uani 1 1 d . . .
F343 F 1.10661(9) 0.3371(2) 0.06352(15) 0.0785(12) Uani 1 1 d . . .
F451 F 1.13226(11) 0.2639(3) 0.3479(2) 0.1164(18) Uani 1 1 d . . .
C451 C 1.11963(11) 0.4092(3) 0.3138(2) 0.0387(11) Uani 1 1 d . . .
F452 F 1.08841(11) 0.2823(3) 0.29025(18) 0.0928(14) Uani 1 1 d . . .
F453 F 1.10400(13) 0.3332(3) 0.37080(18) 0.1065(18) Uani 1 1 d . . .
C452 C 1.11146(17) 0.3235(4) 0.3325(3) 0.0629(17) Uani 1 1 d . . .
F561 F 1.16787(9) 0.8651(2) 0.48945(14) 0.0623(9) Uani 1 1 d . . .
C561 C 1.15983(10) 0.7464(3) 0.42496(18) 0.0323(10) Uani 1 1 d . . .
F562 F 1.14219(7) 0.7566(2) 0.49041(13) 0.0549(8) Uani 1 1 d . . .
C562 C 1.16422(11) 0.7772(3) 0.4829(2) 0.0400(11) Uani 1 1 d . . .
F563 F 1.18817(7) 0.7403(2) 0.52565(12) 0.0594(9) Uani 1 1 d . . .
F611 F 1.26508(9) 0.9463(4) 0.3676(3) 0.122(2) Uani 1 1 d . . .
C611 C 1.22355(10) 0.8603(3) 0.3088(2) 0.0356(11) Uani 1 1 d . . .
F612 F 1.26295(7) 0.8938(3) 0.29293(17) 0.0840(13) Uani 1 1 d . . .
C612 C 1.25633(11) 0.8791(4) 0.3325(2) 0.0499(13) Uani 1 1 d . . .
F613 F 1.27285(7) 0.8108(3) 0.36083(18) 0.0843(13) Uani 1 1 d . . .

loop_
_atom_site_aniso_label
_atom_site_aniso_U_11
_atom_site_aniso_U_22
_atom_site_aniso_U_33
_atom_site_aniso_U_23
_atom_site_aniso_U_13
_atom_site_aniso_U_12
Cl1 0.0566(11) 0.0692(13) 0.146(2) -0.0108(13) 0.0491(13) 0.0078(10)
Ag1 0.03324(18) 0.0395(2) 0.03863(19) 0.00745(15) 0.01688(16) 0.00050(15)
P1 0.0293(6) 0.0249(6) 0.0280(5) -0.0008(4) 0.0146(5) -0.0011(4)
S1 0.0320(5) 0.0238(5) 0.0311(5) -0.0012(4) 0.0159(5) 0.0001(4)
C01 0.028(2) 0.029(2) 0.032(2) 0.0062(18) 0.013(2) 0.0086(18)
C1 0.032(2) 0.024(2) 0.033(2) 0.0009(17) 0.015(2) -0.0009(18)
Cl2 0.129(2) 0.116(2) 0.0663(13) 0.0198(13) 0.0602(15) 0.0192(16)
Ag2 0.03456(19) 0.0407(2) 0.0414(2) -0.00070(16) 0.01556(17) -0.00178(15)
S2 0.0356(6) 0.0317(6) 0.0256(5) 0.0007(4) 0.0170(5) -0.0016(5)
P2 0.0347(6) 0.0295(6) 0.0254(5) -0.0001(4) 0.0162(5) -0.0042(5)
C2 0.037(2) 0.026(2) 0.037(2) -0.0001(18) 0.020(2) -0.0004(19)
C02 0.034(2) 0.042(3) 0.038(3) 0.000(2) 0.016(2) -0.003(2)
Cl3 0.0562(10) 0.0725(12) 0.0669(11) -0.0159(9) 0.0348(9) -0.0130(8)
Ag3 0.03900(19) 0.03405(19) 0.03519(19) 0.00103(14) 0.01953(17) -0.00033(15)
P3 0.0256(5) 0.0293(6) 0.0273(5) 0.0006(4) 0.0146(5) -0.0008(4)
S3 0.0271(5) 0.0317(6) 0.0303(5) -0.0014(4) 0.0159(5) -0.0027(4)
C3 0.037(3) 0.033(3) 0.054(3) 0.002(2) 0.025(3) -0.002(2)
C03 0.040(3) 0.047(3) 0.040(3) -0.008(2) 0.011(2) -0.005(2)
Ag4 0.0512(2) 0.0340(2) 0.03196(18) -0.00331(15) 0.01908(18) -0.00215(16)
P4 0.0273(5) 0.0244(6) 0.0283(5) 0.0020(4) 0.0135(5) 0.0023(4)
S4 0.0268(5) 0.0273(6) 0.0289(5) 0.0019(4) 0.0131(5) 0.0037(4)
C4 0.035(3) 0.042(3) 0.047(3) 0.003(2) 0.009(2) -0.006(2)
C04 0.048(3) 0.048(3) 0.030(2) 0.001(2) 0.013(2) 0.006(2)
Ag5 0.0442(2) 0.0379(2) 0.03305(18) -0.00550(15) 0.02185(17) -0.00321(16)
C05 0.045(3) 0.051(3) 0.035(3) 0.008(2) 0.024(2) 0.009(2)
C5 0.042(3) 0.066(4) 0.032(3) 0.005(2) 0.008(2) -0.010(3)
Ag6 0.0413(2) 0.03406(19) 0.03296(18) 0.00051(14) 0.02004(16) 0.00079(15)
C06 0.032(2) 0.038(3) 0.034(2) 0.005(2) 0.014(2) 0.004(2)
C6 0.042(3) 0.052(3) 0.029(2) -0.003(2) 0.016(2) -0.009(2)
C11 0.031(2) 0.033(2) 0.028(2) -0.0049(18) 0.014(2) -0.0023(19)
C011 0.033(2) 0.025(2) 0.034(2) 0.0031(18) 0.017(2) 0.0045(18)
C12 0.046(3) 0.043(3) 0.042(3) -0.004(2) 0.026(3) -0.002(2)
O12 0.047(2) 0.041(2) 0.0393(19) 0.0076(15) 0.0192(18) -0.0045(16)
C012 0.078(4) 0.035(3) 0.036(3) 0.003(2) 0.021(3) 0.003(3)
C13 0.053(3) 0.059(4) 0.051(3) -0.015(3) 0.034(3) -0.002(3)
C013 0.101(5) 0.030(3) 0.046(3) 0.005(2) 0.029(3) -0.002(3)
C14 0.041(3) 0.078(4) 0.046(3) -0.009(3) 0.029(3) -0.008(3)
C014 0.048(3) 0.028(3) 0.057(3) -0.004(2) 0.030(3) -0.003(2)
C15 0.046(3) 0.057(3) 0.047(3) 0.005(3) 0.030(3) -0.008(3)
C015 0.056(3) 0.032(3) 0.042(3) -0.006(2) 0.021(3) -0.003(2)
C16 0.035(3) 0.044(3) 0.038(3) 0.003(2) 0.019(2) -0.001(2)
O16 0.0332(17) 0.042(2) 0.0414(19) 0.0063(15) 0.0192(16) 0.0032(14)
C016 0.062(3) 0.029(3) 0.038(3) 0.006(2) 0.023(3) 0.006(2)
O21 0.048(2) 0.040(2) 0.0410(19) 0.0002(15) 0.0175(17) -0.0087(16)
C21 0.034(2) 0.025(2) 0.031(2) -0.0004(17) 0.019(2) 0.0019(18)
C22 0.035(2) 0.030(2) 0.041(3) -0.002(2) 0.017(2) -0.0005(19)
O23 0.0312(17) 0.0398(19) 0.0444(19) -0.0044(15) 0.0129(16) -0.0041(15)
C23 0.046(3) 0.031(3) 0.046(3) 0.010(2) 0.022(3) 0.007(2)
C24 0.053(3) 0.042(3) 0.042(3) 0.012(2) 0.023(3) 0.018(2)
C25 0.042(3) 0.043(3) 0.036(3) -0.002(2) 0.010(2) 0.007(2)
C26 0.035(2) 0.033(3) 0.036(3) 0.000(2) 0.012(2) 0.002(2)
C31 0.041(2) 0.029(2) 0.031(2) -0.0018(18) 0.023(2) -0.0027(19)
O32 0.0394(19) 0.035(2) 0.045(2) 0.0036(15) 0.0106(16) 0.0011(15)
C32 0.045(3) 0.031(2) 0.033(2) 0.0001(19) 0.022(2) -0.002(2)
C33 0.044(3) 0.046(3) 0.050(3) -0.010(2) 0.024(3) -0.019(2)
O34 0.0467(19) 0.0276(17) 0.0360(18) -0.0035(14) 0.0159(16) 0.0006(15)
C34 0.062(4) 0.040(3) 0.075(4) 0.000(3) 0.042(3) -0.018(3)
C35 0.063(4) 0.056(4) 0.050(3) 0.016(3) 0.034(3) -0.008(3)
C36 0.044(3) 0.049(3) 0.039(3) 0.005(2) 0.019(2) -0.008(2)
C41 0.033(2) 0.036(3) 0.029(2) 0.0003(18) 0.018(2) -0.0056(19)
C42 0.040(3) 0.044(3) 0.030(2) 0.005(2) 0.017(2) -0.002(2)
O43 0.046(2) 0.044(2) 0.0292(17) -0.0034(14) 0.0152(16) 0.0058(16)
C43 0.044(3) 0.062(4) 0.040(3) 0.011(3) 0.021(3) 0.004(3)
C44 0.036(3) 0.084(5) 0.038(3) 0.006(3) 0.015(3) 0.000(3)
O45 0.063(2) 0.038(2) 0.0371(19) 0.0016(15) 0.0246(18) -0.0054(17)
C45 0.040(3) 0.072(4) 0.040(3) -0.013(3) 0.016(3) -0.017(3)
C46 0.045(3) 0.046(3) 0.036(3) -0.006(2) 0.020(2) -0.008(2)
C51 0.039(2) 0.032(2) 0.036(2) -0.0052(19) 0.022(2) -0.007(2)
C52 0.049(3) 0.046(3) 0.039(3) -0.005(2) 0.025(3) -0.003(2)
C53 0.058(3) 0.051(3) 0.051(3) -0.015(3) 0.035(3) -0.007(3)
O54 0.061(2) 0.040(2) 0.0393(19) -0.0002(16) 0.0243(18) -0.0028(17)
C54 0.062(4) 0.037(3) 0.085(4) -0.016(3) 0.051(4) -0.005(3)
C55 0.079(4) 0.037(3) 0.071(4) 0.008(3) 0.052(4) 0.009(3)
O56 0.0445(19) 0.0422(19) 0.0364(18) -0.0117(15) 0.0240(16) -0.0100(16)
C56 0.061(3) 0.037(3) 0.046(3) 0.001(2) 0.038(3) -0.003(2)
C61 0.029(2) 0.033(2) 0.031(2) 0.0024(18) 0.015(2) 0.0032(18)
O61 0.0369(18) 0.046(2) 0.0375(18) 0.0046(15) 0.0163(16) -0.0033(15)
C62 0.031(2) 0.039(3) 0.044(3) 0.005(2) 0.021(2) -0.002(2)
C63 0.032(3) 0.051(3) 0.059(3) 0.004(3) 0.024(3) 0.006(2)
C64 0.046(3) 0.042(3) 0.070(4) 0.013(3) 0.032(3) 0.018(2)
C65 0.047(3) 0.034(3) 0.072(4) 0.004(3) 0.033(3) 0.003(2)
O65 0.048(2) 0.047(2) 0.0326(17) -0.0026(15) 0.0217(17) -0.0089(16)
C66 0.034(2) 0.031(3) 0.052(3) 0.005(2) 0.024(2) 0.001(2)
C71 0.032(2) 0.032(2) 0.033(2) 0.0017(18) 0.021(2) 0.0032(18)
C72 0.052(3) 0.035(3) 0.036(3) 0.001(2) 0.023(2) -0.008(2)
C73 0.074(4) 0.040(3) 0.048(3) 0.005(2) 0.035(3) -0.012(3)
C74 0.067(4) 0.049(3) 0.037(3) 0.011(2) 0.030(3) 0.004(3)
C75 0.043(3) 0.050(3) 0.032(2) 0.002(2) 0.020(2) 0.004(2)
C76 0.031(2) 0.039(3) 0.031(2) -0.0001(19) 0.016(2) 0.0003(19)
C81 0.030(2) 0.033(2) 0.030(2) -0.0019(18) 0.019(2) -0.0054(18)
C82 0.034(2) 0.040(3) 0.035(2) 0.002(2) 0.017(2) -0.002(2)
C83 0.042(3) 0.058(3) 0.032(3) -0.004(2) 0.016(2) -0.009(2)
C84 0.050(3) 0.053(3) 0.042(3) -0.016(2) 0.024(3) -0.017(3)
C85 0.046(3) 0.035(3) 0.055(3) -0.011(2) 0.028(3) -0.006(2)
C86 0.033(2) 0.036(3) 0.039(3) -0.003(2) 0.019(2) -0.003(2)
C91 0.032(2) 0.031(2) 0.034(2) -0.0035(18) 0.020(2) -0.0002(18)
C92 0.042(3) 0.039(3) 0.048(3) 0.006(2) 0.028(3) 0.002(2)
C93 0.060(3) 0.049(3) 0.056(3) 0.014(3) 0.040(3) 0.003(3)
C94 0.050(3) 0.054(3) 0.058(3) -0.004(3) 0.041(3) -0.007(3)
C95 0.042(3) 0.063(4) 0.080(4) 0.015(3) 0.042(3) 0.013(3)
C96 0.048(3) 0.047(3) 0.065(4) 0.016(3) 0.035(3) 0.012(2)
C99 0.039(3) 0.048(4) 0.058(4) 0.003(3) 0.024(3) -0.003(3)
F121 0.235(6) 0.034(2) 0.119(4) 0.000(2) 0.112(4) -0.014(3)
C121 0.053(3) 0.030(3) 0.034(3) 0.001(2) 0.025(3) 0.003(2)
F122 0.222(6) 0.093(4) 0.232(7) 0.095(4) 0.203(6) 0.070(4)
C122 0.065(4) 0.037(3) 0.040(3) 0.004(2) 0.030(3) 0.002(2)
F123 0.143(5) 0.142(5) 0.105(4) 0.090(4) -0.029(4) -0.067(4)
F231 0.0404(19) 0.098(3) 0.099(3) 0.016(2) 0.028(2) 0.0014(19)
C231 0.033(2) 0.043(3) 0.031(2) 0.007(2) 0.012(2) -0.002(2)
F232 0.053(2) 0.243(7) 0.045(2) 0.020(3) 0.002(2) 0.045(3)
C232 0.036(3) 0.048(3) 0.056(4) 0.007(3) 0.008(3) -0.001(2)
F233 0.050(2) 0.054(3) 0.204(6) 0.004(3) 0.010(3) 0.0186(19)
F341 0.094(3) 0.076(3) 0.097(3) -0.052(2) 0.062(3) -0.047(2)
C341 0.038(2) 0.036(3) 0.031(2) -0.0016(19) 0.021(2) -0.006(2)
F342 0.152(4) 0.064(2) 0.046(2) 0.0004(17) 0.060(2) 0.012(2)
C342 0.053(3) 0.038(3) 0.032(3) -0.004(2) 0.017(2) 0.003(2)
F343 0.088(3) 0.064(2) 0.062(2) -0.0180(18) 0.021(2) 0.029(2)
F451 0.117(4) 0.060(3) 0.140(4) 0.044(3) 0.042(3) 0.013(3)
C451 0.044(3) 0.034(3) 0.041(3) 0.003(2) 0.024(2) 0.004(2)
F452 0.136(4) 0.071(3) 0.079(3) -0.021(2) 0.060(3) -0.050(3)
F453 0.199(5) 0.079(3) 0.087(3) -0.016(2) 0.105(4) -0.052(3)
C452 0.101(5) 0.043(3) 0.047(3) 0.004(3) 0.040(4) -0.001(3)
F561 0.108(3) 0.0362(17) 0.0561(19) -0.0154(14) 0.051(2) -0.0127(17)
C561 0.035(2) 0.031(2) 0.026(2) 0.0022(18) 0.013(2) 0.004(2)
F562 0.074(2) 0.059(2) 0.0545(18) -0.0090(15) 0.0488(18) -0.0072(16)
C562 0.052(3) 0.034(3) 0.034(3) -0.003(2) 0.022(2) -0.003(2)
F563 0.067(2) 0.072(2) 0.0312(15) 0.0024(15) 0.0193(16) 0.0060(17)
F611 0.055(2) 0.128(4) 0.179(5) -0.094(4) 0.056(3) -0.046(3)
C611 0.033(2) 0.031(2) 0.039(3) 0.001(2) 0.015(2) 0.0027(19)
F612 0.045(2) 0.132(4) 0.078(3) 0.025(2) 0.034(2) -0.010(2)
C612 0.036(3) 0.063(4) 0.047(3) 0.005(3) 0.018(3) -0.001(3)
F613 0.0406(19) 0.109(3) 0.089(3) 0.038(2) 0.022(2) 0.024(2)

loop_
_atom_type_symbol
_atom_type_description
_atom_type_scat_dispersion_real
_atom_type_scat_dispersion_imag
_atom_type_scat_source
C C 0.0033 0.0016 'International Tables Vol C Tables 4.2.6.8 and 6.1.1.4'
O O 0.0106 0.0060 'International Tables Vol C Tables 4.2.6.8 and 6.1.1.4'
F F 0.0171 0.0103 'International Tables Vol C Tables 4.2.6.8 and 6.1.1.4'
P P 0.1023 0.0942 'International Tables Vol C Tables 4.2.6.8 and 6.1.1.4'
S S 0.1246 0.1234 'International Tables Vol C Tables 4.2.6.8 and 6.1.1.4'
Ag Ag -0.8971 1.1015 'International Tables Vol C Tables 4.2.6.8 and 6.1.1.4'
Cl Cl 0.1484 0.1585 'International Tables Vol C Tables 4.2.6.8 and 6.1.1.4'
H H 0.0000 0.0000 'International Tables Vol C Tables 4.2.6.8 and 6.1.1.4'

loop_
_geom_angle_atom_site_label_1
_geom_angle_atom_site_label_2
_geom_angle_atom_site_label_3
_geom_angle
_geom_angle_site_symmetry_1
_geom_angle_site_symmetry_3
_geom_angle_publ_flag
O16 Ag1 O12 90.24(12) . . ?
O16 Ag1 S1 135.94(9) . . ?
O12 Ag1 S1 117.08(9) . . ?
O16 Ag1 Ag2 160.46(9) . . ?
O12 Ag1 Ag2 85.73(9) . . ?
S1 Ag1 Ag2 61.72(3) . . ?
O16 Ag1 S2 112.93(9) . . ?
O12 Ag1 S2 114.35(9) . . ?
S1 Ag1 S2 87.75(3) . . ?
Ag2 Ag1 S2 52.62(2) . . ?
O16 Ag1 Ag6 82.14(8) . . ?
O12 Ag1 Ag6 149.09(9) . . ?
S1 Ag1 Ag6 56.35(3) . . ?
Ag2 Ag1 Ag6 110.582(16) . . ?
S2 Ag1 Ag6 96.12(2) . . ?
C21 P1 C11 108.5(2) . . ?
C21 P1 C1 110.3(2) . . ?
C11 P1 C1 106.9(2) . . ?
C21 P1 S1 110.66(15) . . ?
C11 P1 S1 108.84(15) . . ?
C1 P1 S1 111.43(15) . . ?
P1 S1 Ag1 101.29(5) . . ?
P1 S1 Ag6 107.66(5) . . ?
Ag1 S1 Ag6 69.88(3) . . ?
P1 S1 Ag2 111.17(5) . . ?
Ag1 S1 Ag2 64.63(3) . . ?
Ag6 S1 Ag2 124.30(4) . . ?
C02 C01 C06 119.8(4) . . ?
C02 C01 P4 120.9(4) . . ?
C06 C01 P4 119.1(3) . . ?
C6 C1 C2 120.1(4) . . ?
C6 C1 P1 119.1(4) . . ?
C2 C1 P1 120.4(3) . . ?
O23 Ag2 O21 105.04(13) . . ?
O23 Ag2 S2 128.85(9) . . ?
O21 Ag2 S2 108.02(10) . . ?
O23 Ag2 S1 110.44(9) . . ?
O21 Ag2 S1 114.07(9) . . ?
S2 Ag2 S1 90.15(3) . . ?
O23 Ag2 Ag1 162.00(9) . . ?
O21 Ag2 Ag1 78.02(9) . . ?
S2 Ag2 Ag1 64.48(3) . . ?
S1 Ag2 Ag1 53.65(2) . . ?
O23 Ag2 Ag3 78.32(9) . . ?
O21 Ag2 Ag3 146.26(9) . . ?
S2 Ag2 Ag3 52.84(3) . . ?
S1 Ag2 Ag3 95.08(2) . . ?
Ag1 Ag2 Ag3 109.255(15) . . ?
P2 S2 Ag2 102.14(6) . . ?
P2 S2 Ag3 101.29(5) . . ?
Ag2 S2 Ag3 75.53(3) . . ?
P2 S2 Ag1 118.68(6) . . ?
Ag2 S2 Ag1 62.90(3) . . ?
Ag3 S2 Ag1 126.38(4) . . ?
C41 P2 C31 107.7(2) . . ?
C41 P2 C51 109.7(2) . . ?
C31 P2 C51 107.1(2) . . ?
C41 P2 S2 113.54(15) . . ?
C31 P2 S2 109.57(15) . . ?
C51 P2 S2 109.03(16) . . ?
C3 C2 C1 119.1(4) . . ?
C3 C2 H2 120.5 . . ?
C1 C2 H2 120.5 . . ?
C03 C02 C01 119.5(5) . . ?
C03 C02 H02 120.2 . . ?
C01 C02 H02 120.2 . . ?
O32 Ag3 O34 102.14(12) . . ?
O32 Ag3 S3 105.14(10) . . ?
O34 Ag3 S3 124.89(9) . . ?
O32 Ag3 S2 121.61(9) . . ?
O34 Ag3 S2 106.07(9) . . ?
S3 Ag3 S2 98.81(3) . . ?
O32 Ag3 Ag4 148.65(9) . . ?
O34 Ag3 Ag4 78.87(8) . . ?
S3 Ag3 Ag4 53.88(3) . . ?
S2 Ag3 Ag4 87.13(3) . . ?
O32 Ag3 Ag2 76.90(9) . . ?
O34 Ag3 Ag2 145.49(9) . . ?
S3 Ag3 Ag2 87.53(3) . . ?
S2 Ag3 Ag2 51.63(3) . . ?
Ag4 Ag3 Ag2 119.853(15) . . ?
C81 P3 C61 110.1(2) . . ?
C81 P3 C71 109.0(2) . . ?
C61 P3 C71 106.8(2) . . ?
C81 P3 S3 112.79(15) . . ?
C61 P3 S3 108.96(16) . . ?
C71 P3 S3 109.05(15) . . ?
P3 S3 Ag4 109.04(6) . . ?
P3 S3 Ag3 103.25(5) . . ?
Ag4 S3 Ag3 71.57(3) . . ?
P3 S3 Ag5 115.18(5) . . ?
Ag4 S3 Ag5 66.33(3) . . ?
Ag3 S3 Ag5 129.83(4) . . ?
C4 C3 C2 120.9(5) . . ?
C4 C3 H3 119.6 . . ?
C2 C3 H3 119.6 . . ?
C04 C03 C02 120.9(5) . . ?
C04 C03 H03 119.5 . . ?
C02 C03 H03 119.5 . . ?
O43 Ag4 O45 94.61(12) . . ?
O43 Ag4 S3 131.22(9) . . ?
O45 Ag4 S3 111.21(10) . . ?
O43 Ag4 S4 121.45(10) . . ?
O45 Ag4 S4 115.36(9) . . ?
S3 Ag4 S4 84.57(3) . . ?
O43 Ag4 Ag5 168.16(9) . . ?
O45 Ag4 Ag5 79.93(9) . . ?
S3 Ag4 Ag5 60.57(3) . . ?
S4 Ag4 Ag5 53.57(2) . . ?
O43 Ag4 Ag3 80.48(9) . . ?
O45 Ag4 Ag3 145.28(9) . . ?
S3 Ag4 Ag3 54.55(3) . . ?
S4 Ag4 Ag3 95.87(3) . . ?
Ag5 Ag4 Ag3 109.978(15) . . ?
C91 P4 C011 106.5(2) . . ?
C91 P4 C01 109.9(2) . . ?
C011 P4 C01 110.5(2) . . ?
C91 P4 S4 108.91(16) . . ?
C011 P4 S4 108.72(15) . . ?
C01 P4 S4 112.08(14) . . ?
P4 S4 Ag5 105.45(5) . . ?
P4 S4 Ag6 104.95(5) . . ?
Ag5 S4 Ag6 77.80(3) . . ?
P4 S4 Ag4 112.86(5) . . ?
Ag5 S4 Ag4 68.08(3) . . ?
Ag6 S4 Ag4 134.15(4) . . ?
C3 C4 C5 120.3(5) . . ?
C3 C4 H4 119.8 . . ?
C5 C4 H4 119.8 . . ?
C05 C04 C03 120.2(5) . . ?
C05 C04 H04 119.9 . . ?
C03 C04 H04 119.9 . . ?
O56 Ag5 O54 101.93(12) . . ?
O56 Ag5 S4 128.17(9) . . ?
O54 Ag5 S4 117.78(10) . . ?
O56 Ag5 S3 113.36(9) . . ?
O54 Ag5 S3 111.34(9) . . ?
S4 Ag5 S3 82.90(3) . . ?
O56 Ag5 Ag4 166.02(9) . . ?
O54 Ag5 Ag4 82.27(9) . . ?
S4 Ag5 Ag4 58.35(3) . . ?
S3 Ag5 Ag4 53.10(2) . . ?
O56 Ag5 Ag6 78.09(8) . . ?
O54 Ag5 Ag6 153.95(9) . . ?
S4 Ag5 Ag6 51.50(3) . . ?
S3 Ag5 Ag6 91.88(2) . . ?
Ag4 Ag5 Ag6 104.063(14) . . ?
C04 C05 C06 119.7(5) . . ?
C04 C05 H05 120.1 . . ?
C06 C05 H05 120.1 . . ?
C4 C5 C6 119.8(5) . . ?
C4 C5 H5 120.1 . . ?
C6 C5 H5 120.1 . . ?
O61 Ag6 O65 102.37(12) . . ?
O61 Ag6 S4 108.21(9) . . ?
O65 Ag6 S4 119.02(9) . . ?
O61 Ag6 S1 125.10(9) . . ?
O65 Ag6 S1 106.12(9) . . ?
S4 Ag6 S1 97.41(3) . . ?
O61 Ag6 Ag1 78.31(8) . . ?
O65 Ag6 Ag1 148.79(9) . . ?
S4 Ag6 Ag1 89.37(3) . . ?
S1 Ag6 Ag1 53.77(3) . . ?
O61 Ag6 Ag5 145.32(9) . . ?
O65 Ag6 Ag5 74.55(8) . . ?
S4 Ag6 Ag5 50.70(3) . . ?
S1 Ag6 Ag5 87.85(3) . . ?
Ag1 Ag6 Ag5 122.287(15) . . ?
C01 C06 C05 119.8(5) . . ?
C01 C06 H06 120.1 . . ?
C05 C06 H06 120.1 . . ?
C5 C6 C1 119.8(5) . . ?
C5 C6 H6 120.1 . . ?
C1 C6 H6 120.1 . . ?
C16 C11 C12 119.2(5) . . ?
C16 C11 P1 121.1(4) . . ?
C12 C11 P1 119.4(4) . . ?
C012 C011 C016 118.9(4) . . ?
C012 C011 P4 123.5(4) . . ?
C016 C011 P4 117.6(3) . . ?
C13 C12 C11 119.9(5) . . ?
C13 C12 H12 120.0 . . ?
C11 C12 H12 120.0 . . ?
C121 O12 Ag1 117.6(3) . . ?
C011 C012 C013 119.1(5) . . ?
C011 C012 H012 120.4 . . ?
C013 C012 H012 120.4 . . ?
C14 C13 C12 120.3(5) . . ?
C14 C13 H13 119.9 . . ?
C12 C13 H13 119.9 . . ?
C014 C013 C012 121.2(5) . . ?
C014 C013 H013 119.4 . . ?
C012 C013 H013 119.4 . . ?
C15 C14 C13 120.2(5) . . ?
C15 C14 H14 119.9 . . ?
C13 C14 H14 119.9 . . ?
C015 C014 C013 119.7(5) . . ?
C015 C014 H014 120.2 . . ?
C013 C014 H014 120.2 . . ?
C14 C15 C16 120.2(5) . . ?
C14 C15 H15 119.9 . . ?
C16 C15 H15 119.9 . . ?
C014 C015 C016 120.4(5) . . ?
C014 C015 H015 119.8 . . ?
C016 C015 H015 119.8 . . ?
C15 C16 C11 120.2(5) . . ?
C15 C16 H16 119.9 . . ?
C11 C16 H16 119.9 . . ?
C611 O16 Ag1 120.5(3) . . ?
C015 C016 C011 120.7(4) . . ?
C015 C016 H016 119.7 . . ?
C011 C016 H016 119.7 . . ?
C121 O21 Ag2 126.6(3) . . ?
C26 C21 C22 120.2(4) . . ?
C26 C21 P1 118.0(3) . . ?
C22 C21 P1 121.8(3) . . ?
C23 C22 C21 119.3(4) . . ?
C23 C22 H22 120.4 . . ?
C21 C22 H22 120.4 . . ?
C231 O23 Ag2 124.5(3) . . ?
C24 C23 C22 120.0(5) . . ?
C24 C23 H23 120.0 . . ?
C22 C23 H23 120.0 . . ?
C25 C24 C23 120.3(5) . . ?
C25 C24 H24 119.9 . . ?
C23 C24 H24 119.9 . . ?
C26 C25 C24 120.1(5) . . ?
C26 C25 H25 119.9 . . ?
C24 C25 H25 119.9 . . ?
C25 C26 C21 120.1(5) . . ?
C25 C26 H26 120.0 . . ?
C21 C26 H26 120.0 . . ?
C36 C31 C32 119.4(4) . . ?
C36 C31 P2 122.4(4) . . ?
C32 C31 P2 118.2(3) . . ?
C231 O32 Ag3 124.2(3) . . ?
C33 C32 C31 119.9(4) . . ?
C33 C32 H32 120.1 . . ?
C31 C32 H32 120.1 . . ?
C32 C33 C34 120.3(5) . . ?
C32 C33 H33 119.8 . . ?
C34 C33 H33 119.8 . . ?
C341 O34 Ag3 122.9(3) . . ?
C35 C34 C33 119.9(5) . . ?
C35 C34 H34 120.1 . . ?
C33 C34 H34 120.1 . . ?
C34 C35 C36 120.4(5) . . ?
C34 C35 H35 119.8 . . ?
C36 C35 H35 119.8 . . ?
C35 C36 C31 120.1(5) . . ?
C35 C36 H36 120.0 . . ?
C31 C36 H36 120.0 . . ?
C46 C41 C42 119.5(4) . . ?
C46 C41 P2 120.9(4) . . ?
C42 C41 P2 119.5(3) . . ?
C43 C42 C41 120.3(5) . . ?
C43 C42 H42 119.9 . . ?
C41 C42 H42 119.9 . . ?
C341 O43 Ag4 124.0(3) . . ?
C44 C43 C42 119.8(6) . . ?
C44 C43 H43 120.1 . . ?
C42 C43 H43 120.1 . . ?
C43 C44 C45 121.0(5) . . ?
C43 C44 H44 119.5 . . ?
C45 C44 H44 119.5 . . ?
C451 O45 Ag4 125.0(3) . . ?
C44 C45 C46 119.8(5) . . ?
C44 C45 H45 120.1 . . ?
C46 C45 H45 120.1 . . ?
C41 C46 C45 119.5(5) . . ?
C41 C46 H46 120.2 . . ?
C45 C46 H46 120.2 . . ?
C56 C51 C52 120.3(5) . . ?
C56 C51 P2 121.1(4) . . ?
C52 C51 P2 118.5(4) . . ?
C53 C52 C51 119.7(5) . . ?
C53 C52 H52 120.2 . . ?
C51 C52 H52 120.2 . . ?
C52 C53 C54 120.3(5) . . ?
C52 C53 H53 119.8 . . ?
C54 C53 H53 119.8 . . ?
C451 O54 Ag5 120.9(3) . . ?
C55 C54 C53 119.5(5) . . ?
C55 C54 H54 120.2 . . ?
C53 C54 H54 120.2 . . ?
C56 C55 C54 120.4(5) . . ?
C56 C55 H55 119.8 . . ?
C54 C55 H55 119.8 . . ?
C561 O56 Ag5 123.1(3) . . ?
C51 C56 C55 119.7(5) . . ?
C51 C56 H56 120.1 . . ?
C55 C56 H56 120.1 . . ?
C62 C61 C66 120.3(4) . . ?
C62 C61 P3 119.8(4) . . ?
C66 C61 P3 119.8(3) . . ?
C611 O61 Ag6 124.0(3) . . ?
C61 C62 C63 119.6(5) . . ?
C61 C62 H62 120.2 . . ?
C63 C62 H62 120.2 . . ?
C64 C63 C62 120.5(5) . . ?
C64 C63 H63 119.7 . . ?
C62 C63 H63 119.7 . . ?
C63 C64 C65 120.4(5) . . ?
C63 C64 H64 119.8 . . ?
C65 C64 H64 119.8 . . ?
C64 C65 C66 119.9(5) . . ?
C64 C65 H65 120.1 . . ?
C66 C65 H65 120.1 . . ?
C561 O65 Ag6 126.3(3) . . ?
C61 C66 C65 119.3(4) . . ?
C61 C66 H66 120.4 . . ?
C65 C66 H66 120.4 . . ?
C72 C71 C76 120.2(4) . . ?
C72 C71 P3 121.6(4) . . ?
C76 C71 P3 118.1(3) . . ?
C71 C72 C73 119.1(5) . . ?
C71 C72 H72 120.5 . . ?
C73 C72 H72 120.5 . . ?
C74 C73 C72 120.8(5) . . ?
C74 C73 H73 119.6 . . ?
C72 C73 H73 119.6 . . ?
C73 C74 C75 120.1(5) . . ?
C73 C74 H74 119.9 . . ?
C75 C74 H74 119.9 . . ?
C76 C75 C74 119.8(5) . . ?
C76 C75 H75 120.1 . . ?
C74 C75 H75 120.1 . . ?
C75 C76 C71 119.9(5) . . ?
C75 C76 H76 120.0 . . ?
C71 C76 H76 120.0 . . ?
C86 C81 C82 120.6(4) . . ?
C86 C81 P3 117.6(3) . . ?
C82 C81 P3 121.6(4) . . ?
C83 C82 C81 119.2(5) . . ?
C83 C82 H82 120.4 . . ?
C81 C82 H82 120.4 . . ?
C84 C83 C82 120.6(5) . . ?
C84 C83 H83 119.7 . . ?
C82 C83 H83 119.7 . . ?
C83 C84 C85 120.6(5) . . ?
C83 C84 H84 119.7 . . ?
C85 C84 H84 119.7 . . ?
C84 C85 C86 120.3(5) . . ?
C84 C85 H85 119.9 . . ?
C86 C85 H85 119.9 . . ?
C81 C86 C85 118.6(5) . . ?
C81 C86 H86 120.7 . . ?
C85 C86 H86 120.7 . . ?
C92 C91 C96 119.5(5) . . ?
C92 C91 P4 121.8(4) . . ?
C96 C91 P4 118.7(4) . . ?
C91 C92 C93 120.1(5) . . ?
C91 C92 H92 120.0 . . ?
C93 C92 H92 120.0 . . ?
C94 C93 C92 119.8(5) . . ?
C94 C93 H93 120.1 . . ?
C92 C93 H93 120.1 . . ?
C95 C94 C93 120.6(5) . . ?
C95 C94 H94 119.7 . . ?
C93 C94 H94 119.7 . . ?
C94 C95 C96 119.3(5) . . ?
C94 C95 H95 120.3 . . ?
C96 C95 H95 120.3 . . ?
C95 C96 C91 120.8(5) . . ?
C95 C96 H96 119.6 . . ?
C91 C96 H96 119.6 . . ?
Cl3 C99 Cl2 111.5(4) . . ?
Cl3 C99 Cl1 112.5(4) . . ?
Cl2 C99 Cl1 109.8(4) . . ?
Cl3 C99 H99 107.6 . . ?
Cl2 C99 H99 107.6 . . ?
Cl1 C99 H99 107.6 . . ?
O21 C121 O12 130.4(5) . . ?
O21 C121 C122 115.1(4) . . ?
O12 C121 C122 114.5(5) . . ?
F123 C122 F122 106.9(6) . . ?
F123 C122 F121 105.1(6) . . ?
F122 C122 F121 103.6(6) . . ?
F123 C122 C121 115.4(5) . . ?
F122 C122 C121 112.4(5) . . ?
F121 C122 C121 112.4(4) . . ?
O32 C231 O23 131.7(5) . . ?
O32 C231 C232 114.0(4) . . ?
O23 C231 C232 114.3(5) . . ?
F232 C232 F233 109.5(6) . . ?
F232 C232 F231 105.2(5) . . ?
F233 C232 F231 104.0(6) . . ?
F232 C232 C231 111.7(5) . . ?
F233 C232 C231 114.4(5) . . ?
F231 C232 C231 111.4(4) . . ?
O43 C341 O34 131.3(4) . . ?
O43 C341 C342 114.1(4) . . ?
O34 C341 C342 114.6(4) . . ?
F343 C342 F342 106.4(5) . . ?
F343 C342 F341 107.4(5) . . ?
F342 C342 F341 106.2(5) . . ?
F343 C342 C341 113.8(4) . . ?
F342 C342 C341 112.3(4) . . ?
F341 C342 C341 110.3(4) . . ?
O45 C451 O54 131.1(5) . . ?
O45 C451 C452 112.6(4) . . ?
O54 C451 C452 116.2(5) . . ?
F453 C452 F451 111.5(6) . . ?
F453 C452 F452 103.3(6) . . ?
F451 C452 F452 102.1(5) . . ?
F453 C452 C451 115.1(5) . . ?
F451 C452 C451 110.6(6) . . ?
F452 C452 C451 113.3(5) . . ?
O56 C561 O65 131.5(4) . . ?
O56 C561 C562 115.3(4) . . ?
O65 C561 C562 113.2(4) . . ?
F562 C562 F563 106.8(4) . . ?
F562 C562 F561 107.0(4) . . ?
F563 C562 F561 106.7(4) . . ?
F562 C562 C561 113.6(4) . . ?
F563 C562 C561 110.6(4) . . ?
F561 C562 C561 111.8(4) . . ?
O16 C611 O61 131.1(5) . . ?
O16 C611 C612 115.3(5) . . ?
O61 C611 C612 113.6(4) . . ?
F611 C612 F612 109.1(5) . . ?
F611 C612 F613 107.1(5) . . ?
F612 C612 F613 103.8(5) . . ?
F611 C612 C611 110.9(5) . . ?
F612 C612 C611 113.5(5) . . ?
F613 C612 C611 112.0(5) . . ?

loop_
_geom_bond_atom_site_label_1
_geom_bond_atom_site_label_2
_geom_bond_distance
_geom_bond_site_symmetry_2
_geom_bond_publ_flag
Cl1 C99 1.742(6) . ?
Ag1 O16 2.263(3) . ?
Ag1 O12 2.324(3) . ?
Ag1 S1 2.5666(12) . ?
Ag1 Ag2 2.8794(5) . ?
Ag1 S2 2.9191(12) . ?
Ag1 Ag6 2.9878(5) . ?
P1 C21 1.802(4) . ?
P1 C11 1.805(5) . ?
P1 C1 1.808(4) . ?
P1 S1 2.0199(15) . ?
S1 Ag6 2.6486(11) . ?
S1 Ag2 2.8062(11) . ?
C01 C02 1.394(6) . ?
C01 C06 1.397(6) . ?
C01 P4 1.804(5) . ?
C1 C6 1.388(6) . ?
C1 C2 1.392(6) . ?
Cl2 C99 1.736(7) . ?
Ag2 O23 2.251(3) . ?
Ag2 O21 2.344(3) . ?
Ag2 S2 2.5704(12) . ?
Ag2 Ag3 3.1747(5) . ?
S2 P2 2.0135(15) . ?
S2 Ag3 2.6131(12) . ?
P2 C41 1.796(5) . ?
P2 C31 1.803(5) . ?
P2 C51 1.804(5) . ?
C2 C3 1.374(7) . ?
C2 H2 0.9500 . ?
C02 C03 1.385(7) . ?
C02 H02 0.9500 . ?
Cl3 C99 1.734(7) . ?
Ag3 O32 2.303(3) . ?
Ag3 O34 2.317(3) . ?
Ag3 S3 2.6119(11) . ?
Ag3 Ag4 3.0419(5) . ?
P3 C81 1.800(4) . ?
P3 C61 1.811(4) . ?
P3 C71 1.815(4) . ?
P3 S3 2.0146(15) . ?
S3 Ag4 2.5901(12) . ?
S3 Ag5 2.8210(11) . ?
C3 C4 1.373(7) . ?
C3 H3 0.9500 . ?
C03 C04 1.381(8) . ?
C03 H03 0.9500 . ?
Ag4 O43 2.246(3) . ?
Ag4 O45 2.320(3) . ?
Ag4 S4 2.7219(11) . ?
Ag4 Ag5 2.9664(5) . ?
P4 C91 1.801(5) . ?
P4 C011 1.804(4) . ?
P4 S4 2.0169(15) . ?
S4 Ag5 2.5726(11) . ?
S4 Ag6 2.6017(11) . ?
C4 C5 1.374(8) . ?
C4 H4 0.9500 . ?
C04 C05 1.379(7) . ?
C04 H04 0.9500 . ?
Ag5 O56 2.265(3) . ?
Ag5 O54 2.333(3) . ?
Ag5 Ag6 3.2495(5) . ?
C05 C06 1.404(7) . ?
C05 H05 0.9500 . ?
C5 C6 1.383(7) . ?
C5 H5 0.9500 . ?
Ag6 O61 2.299(3) . ?
Ag6 O65 2.301(3) . ?
C06 H06 0.9500 . ?
C6 H6 0.9500 . ?
C11 C16 1.387(7) . ?
C11 C12 1.395(7) . ?
C011 C012 1.382(7) . ?
C011 C016 1.390(7) . ?
C12 C13 1.384(7) . ?
C12 H12 0.9500 . ?
O12 C121 1.239(6) . ?
C012 C013 1.385(8) . ?
C012 H012 0.9500 . ?
C13 C14 1.377(8) . ?
C13 H13 0.9500 . ?
C013 C014 1.369(8) . ?
C013 H013 0.9500 . ?
C14 C15 1.374(8) . ?
C14 H14 0.9500 . ?
C014 C015 1.359(7) . ?
C014 H014 0.9500 . ?
C15 C16 1.386(7) . ?
C15 H15 0.9500 . ?
C015 C016 1.371(7) . ?
C015 H015 0.9500 . ?
C16 H16 0.9500 . ?
O16 C611 1.245(6) . ?
C016 H016 0.9500 . ?
O21 C121 1.235(6) . ?
C21 C26 1.392(6) . ?
C21 C22 1.393(6) . ?
C22 C23 1.394(7) . ?
C22 H22 0.9500 . ?
O23 C231 1.243(6) . ?
C23 C24 1.386(7) . ?
C23 H23 0.9500 . ?
C24 C25 1.385(8) . ?
C24 H24 0.9500 . ?
C25 C26 1.375(7) . ?
C25 H25 0.9500 . ?
C26 H26 0.9500 . ?
C31 C36 1.382(6) . ?
C31 C32 1.393(6) . ?
O32 C231 1.231(6) . ?
C32 C33 1.377(7) . ?
C32 H32 0.9500 . ?
C33 C34 1.378(8) . ?
C33 H33 0.9500 . ?
O34 C341 1.240(6) . ?
C34 C35 1.373(8) . ?
C34 H34 0.9500 . ?
C35 C36 1.380(7) . ?
C35 H35 0.9500 . ?
C36 H36 0.9500 . ?
C41 C46 1.390(6) . ?
C41 C42 1.400(7) . ?
C42 C43 1.379(7) . ?
C42 H42 0.9500 . ?
O43 C341 1.240(5) . ?
C43 C44 1.373(8) . ?
C43 H43 0.9500 . ?
C44 C45 1.378(9) . ?
C44 H44 0.9500 . ?
O45 C451 1.231(6) . ?
C45 C46 1.396(7) . ?
C45 H45 0.9500 . ?
C46 H46 0.9500 . ?
C51 C56 1.374(7) . ?
C51 C52 1.404(7) . ?
C52 C53 1.372(7) . ?
C52 H52 0.9500 . ?
C53 C54 1.390(8) . ?
C53 H53 0.9500 . ?
O54 C451 1.240(6) . ?
C54 C55 1.389(8) . ?
C54 H54 0.9500 . ?
C55 C56 1.386(7) . ?
C55 H55 0.9500 . ?
O56 C561 1.234(5) . ?
C56 H56 0.9500 . ?
C61 C62 1.380(6) . ?
C61 C66 1.391(6) . ?
O61 C611 1.248(6) . ?
C62 C63 1.383(7) . ?
C62 H62 0.9500 . ?
C63 C64 1.370(8) . ?
C63 H63 0.9500 . ?
C64 C65 1.378(7) . ?
C64 H64 0.9500 . ?
C65 C66 1.393(7) . ?
C65 H65 0.9500 . ?
O65 C561 1.238(6) . ?
C66 H66 0.9500 . ?
C71 C72 1.383(6) . ?
C71 C76 1.393(6) . ?
C72 C73 1.398(7) . ?
C72 H72 0.9500 . ?
C73 C74 1.367(8) . ?
C73 H73 0.9500 . ?
C74 C75 1.388(8) . ?
C74 H74 0.9500 . ?
C75 C76 1.385(6) . ?
C75 H75 0.9500 . ?
C76 H76 0.9500 . ?
C81 C86 1.392(6) . ?
C81 C82 1.401(6) . ?
C82 C83 1.380(7) . ?
C82 H82 0.9500 . ?
C83 C84 1.374(8) . ?
C83 H83 0.9500 . ?
C84 C85 1.376(8) . ?
C84 H84 0.9500 . ?
C85 C86 1.402(7) . ?
C85 H85 0.9500 . ?
C86 H86 0.9500 . ?
C91 C92 1.374(7) . ?
C91 C96 1.382(7) . ?
C92 C93 1.382(7) . ?
C92 H92 0.9500 . ?
C93 C94 1.380(8) . ?
C93 H93 0.9500 . ?
C94 C95 1.370(8) . ?
C94 H94 0.9500 . ?
C95 C96 1.378(7) . ?
C95 H95 0.9500 . ?
C96 H96 0.9500 . ?
C99 H99 1.0000 . ?
F121 C122 1.283(6) . ?
C121 C122 1.538(7) . ?
F122 C122 1.280(7) . ?
C122 F123 1.263(7) . ?
F231 C232 1.330(7) . ?
C231 C232 1.545(7) . ?
F232 C232 1.298(7) . ?
C232 F233 1.302(7) . ?
F341 C342 1.324(6) . ?
C341 C342 1.544(6) . ?
F342 C342 1.315(6) . ?
C342 F343 1.307(6) . ?
F451 C452 1.319(8) . ?
C451 C452 1.536(8) . ?
F452 C452 1.338(8) . ?
F453 C452 1.304(7) . ?
F561 C562 1.343(6) . ?
C561 C562 1.552(6) . ?
F562 C562 1.325(6) . ?
C562 F563 1.339(6) . ?
F611 C612 1.312(7) . ?
C611 C612 1.546(7) . ?
F612 C612 1.317(7) . ?
C612 F613 1.323(7) . ?

loop_
_geom_torsion_atom_site_label_1
_geom_torsion_atom_site_label_2
_geom_torsion_atom_site_label_3
_geom_torsion_atom_site_label_4
_geom_torsion
_geom_torsion_site_symmetry_1
_geom_torsion_site_symmetry_2
_geom_torsion_site_symmetry_3
_geom_torsion_site_symmetry_4
_geom_torsion_publ_flag
C21 P1 S1 Ag1 72.68(16) . . . . ?
C11 P1 S1 Ag1 -168.19(15) . . . . ?
C1 P1 S1 Ag1 -50.50(17) . . . . ?
C21 P1 S1 Ag6 144.96(16) . . . . ?
C11 P1 S1 Ag6 -95.91(16) . . . . ?
C1 P1 S1 Ag6 21.78(17) . . . . ?
C21 P1 S1 Ag2 5.71(17) . . . . ?
C11 P1 S1 Ag2 124.84(16) . . . . ?
C1 P1 S1 Ag2 -117.47(16) . . . . ?
O16 Ag1 S1 P1 82.41(14) . . . . ?
O12 Ag1 S1 P1 -39.95(11) . . . . ?
Ag2 Ag1 S1 P1 -108.23(5) . . . . ?
S2 Ag1 S1 P1 -156.26(5) . . . . ?
Ag6 Ag1 S1 P1 104.86(5) . . . . ?
O16 Ag1 S1 Ag6 -22.45(13) . . . . ?
O12 Ag1 S1 Ag6 -144.81(10) . . . . ?
Ag2 Ag1 S1 Ag6 146.91(3) . . . . ?
S2 Ag1 S1 Ag6 98.88(3) . . . . ?
O16 Ag1 S1 Ag2 -169.36(12) . . . . ?
O12 Ag1 S1 Ag2 68.28(10) . . . . ?
S2 Ag1 S1 Ag2 -48.03(3) . . . . ?
Ag6 Ag1 S1 Ag2 -146.91(3) . . . . ?
C21 P1 C1 C6 136.2(4) . . . . ?
C11 P1 C1 C6 18.4(4) . . . . ?
S1 P1 C1 C6 -100.4(4) . . . . ?
C21 P1 C1 C2 -50.9(4) . . . . ?
C11 P1 C1 C2 -168.7(4) . . . . ?
S1 P1 C1 C2 72.4(4) . . . . ?
P1 S1 Ag2 O23 -77.57(11) . . . . ?
Ag1 S1 Ag2 O23 -170.36(9) . . . . ?
Ag6 S1 Ag2 O23 151.28(10) . . . . ?
P1 S1 Ag2 O21 40.45(12) . . . . ?
Ag1 S1 Ag2 O21 -52.35(10) . . . . ?
Ag6 S1 Ag2 O21 -90.70(11) . . . . ?
P1 S1 Ag2 S2 150.32(6) . . . . ?
Ag1 S1 Ag2 S2 57.53(3) . . . . ?
Ag6 S1 Ag2 S2 19.17(5) . . . . ?
P1 S1 Ag2 Ag1 92.79(6) . . . . ?
Ag6 S1 Ag2 Ag1 -38.36(4) . . . . ?
P1 S1 Ag2 Ag3 -156.99(5) . . . . ?
Ag1 S1 Ag2 Ag3 110.22(2) . . . . ?
Ag6 S1 Ag2 Ag3 71.86(5) . . . . ?
O16 Ag1 Ag2 O23 -172.1(4) . . . . ?
O12 Ag1 Ag2 O23 -93.4(3) . . . . ?
S1 Ag1 Ag2 O23 30.5(3) . . . . ?
S2 Ag1 Ag2 O23 141.3(3) . . . . ?
Ag6 Ag1 Ag2 O23 59.5(3) . . . . ?
O16 Ag1 Ag2 O21 -70.2(3) . . . . ?
O12 Ag1 Ag2 O21 8.40(13) . . . . ?
S1 Ag1 Ag2 O21 132.36(10) . . . . ?
S2 Ag1 Ag2 O21 -116.85(10) . . . . ?
Ag6 Ag1 Ag2 O21 161.40(9) . . . . ?
O16 Ag1 Ag2 S2 46.6(3) . . . . ?
O12 Ag1 Ag2 S2 125.26(9) . . . . ?
S1 Ag1 Ag2 S2 -110.79(4) . . . . ?
Ag6 Ag1 Ag2 S2 -81.75(3) . . . . ?
O16 Ag1 Ag2 S1 157.4(3) . . . . ?
O12 Ag1 Ag2 S1 -123.95(9) . . . . ?
S2 Ag1 Ag2 S1 110.79(4) . . . . ?
Ag6 Ag1 Ag2 S1 29.04(3) . . . . ?
O16 Ag1 Ag2 Ag3 75.5(3) . . . . ?
O12 Ag1 Ag2 Ag3 154.13(9) . . . . ?
S1 Ag1 Ag2 Ag3 -81.92(3) . . . . ?
S2 Ag1 Ag2 Ag3 28.87(3) . . . . ?
Ag6 Ag1 Ag2 Ag3 -52.87(2) . . . . ?
O23 Ag2 S2 P2 78.18(13) . . . . ?
O21 Ag2 S2 P2 -49.58(10) . . . . ?
S1 Ag2 S2 P2 -165.04(5) . . . . ?
Ag1 Ag2 S2 P2 -116.19(6) . . . . ?
Ag3 Ag2 S2 P2 98.70(6) . . . . ?
O23 Ag2 S2 Ag3 -20.52(12) . . . . ?
O21 Ag2 S2 Ag3 -148.29(9) . . . . ?
S1 Ag2 S2 Ag3 96.26(3) . . . . ?
Ag1 Ag2 S2 Ag3 145.11(3) . . . . ?
O23 Ag2 S2 Ag1 -165.64(12) . . . . ?
O21 Ag2 S2 Ag1 66.60(9) . . . . ?
S1 Ag2 S2 Ag1 -48.85(3) . . . . ?
Ag3 Ag2 S2 Ag1 -145.11(3) . . . . ?
O16 Ag1 S2 P2 -75.29(11) . . . . ?
O12 Ag1 S2 P2 26.04(12) . . . . ?
S1 Ag1 S2 P2 144.87(7) . . . . ?
Ag2 Ag1 S2 P2 89.39(6) . . . . ?
Ag6 Ag1 S2 P2 -159.32(6) . . . . ?
O16 Ag1 S2 Ag2 -164.69(9) . . . . ?
O12 Ag1 S2 Ag2 -63.35(10) . . . . ?
S1 Ag1 S2 Ag2 55.48(3) . . . . ?
Ag6 Ag1 S2 Ag2 111.29(2) . . . . ?
O16 Ag1 S2 Ag3 151.85(10) . . . . ?
O12 Ag1 S2 Ag3 -106.82(11) . . . . ?
S1 Ag1 S2 Ag3 12.01(5) . . . . ?
Ag2 Ag1 S2 Ag3 -43.47(4) . . . . ?
Ag6 Ag1 S2 Ag3 67.82(5) . . . . ?
Ag2 S2 P2 C41 -40.06(17) . . . . ?
Ag3 S2 P2 C41 37.37(17) . . . . ?
Ag1 S2 P2 C41 -105.63(17) . . . . ?
Ag2 S2 P2 C31 80.39(17) . . . . ?
Ag3 S2 P2 C31 157.82(16) . . . . ?
Ag1 S2 P2 C31 14.81(18) . . . . ?
Ag2 S2 P2 C51 -162.66(16) . . . . ?
Ag3 S2 P2 C51 -85.23(16) . . . . ?
Ag1 S2 P2 C51 131.77(16) . . . . ?
C6 C1 C2 C3 -1.1(7) . . . . ?
P1 C1 C2 C3 -173.9(3) . . . . ?
C06 C01 C02 C03 1.0(7) . . . . ?
P4 C01 C02 C03 175.5(4) . . . . ?
P2 S2 Ag3 O32 -65.57(12) . . . . ?
Ag2 S2 Ag3 O32 34.22(11) . . . . ?
Ag1 S2 Ag3 O32 73.45(12) . . . . ?
P2 S2 Ag3 O34 50.17(10) . . . . ?
Ag2 S2 Ag3 O34 149.96(9) . . . . ?
Ag1 S2 Ag3 O34 -170.81(9) . . . . ?
P2 S2 Ag3 S3 -179.51(5) . . . . ?
Ag2 S2 Ag3 S3 -79.72(3) . . . . ?
Ag1 S2 Ag3 S3 -40.49(6) . . . . ?
P2 S2 Ag3 Ag4 127.72(5) . . . . ?
Ag2 S2 Ag3 Ag4 -132.49(2) . . . . ?
Ag1 S2 Ag3 Ag4 -93.26(5) . . . . ?
P2 S2 Ag3 Ag2 -99.79(6) . . . . ?
Ag1 S2 Ag3 Ag2 39.23(4) . . . . ?
O23 Ag2 Ag3 O32 13.26(13) . . . . ?
O21 Ag2 Ag3 O32 -86.38(19) . . . . ?
S2 Ag2 Ag3 O32 -150.55(10) . . . . ?
S1 Ag2 Ag3 O32 123.12(10) . . . . ?
Ag1 Ag2 Ag3 O32 176.31(10) . . . . ?
O23 Ag2 Ag3 O34 105.70(17) . . . . ?
O21 Ag2 Ag3 O34 6.1(2) . . . . ?
S2 Ag2 Ag3 O34 -58.11(15) . . . . ?
S1 Ag2 Ag3 O34 -144.44(15) . . . . ?
Ag1 Ag2 Ag3 O34 -91.26(15) . . . . ?
O23 Ag2 Ag3 S3 -92.90(10) . . . . ?
O21 Ag2 Ag3 S3 167.45(16) . . . . ?
S2 Ag2 Ag3 S3 103.29(4) . . . . ?
S1 Ag2 Ag3 S3 16.96(3) . . . . ?
Ag1 Ag2 Ag3 S3 70.14(3) . . . . ?
O23 Ag2 Ag3 S2 163.81(10) . . . . ?
O21 Ag2 Ag3 S2 64.17(16) . . . . ?
S1 Ag2 Ag3 S2 -86.33(4) . . . . ?
Ag1 Ag2 Ag3 S2 -33.15(3) . . . . ?
O23 Ag2 Ag3 Ag4 -138.07(9) . . . . ?
O21 Ag2 Ag3 Ag4 122.28(16) . . . . ?
S2 Ag2 Ag3 Ag4 58.12(3) . . . . ?
S1 Ag2 Ag3 Ag4 -28.21(3) . . . . ?
Ag1 Ag2 Ag3 Ag4 24.97(2) . . . . ?
C81 P3 S3 Ag4 -41.03(17) . . . . ?
C61 P3 S3 Ag4 -163.67(16) . . . . ?
C71 P3 S3 Ag4 80.16(16) . . . . ?
C81 P3 S3 Ag3 33.76(17) . . . . ?
C61 P3 S3 Ag3 -88.87(16) . . . . ?
C71 P3 S3 Ag3 154.95(15) . . . . ?
C81 P3 S3 Ag5 -113.15(16) . . . . ?
C61 P3 S3 Ag5 124.22(16) . . . . ?
C71 P3 S3 Ag5 8.04(16) . . . . ?
O32 Ag3 S3 P3 47.92(10) . . . . ?
O34 Ag3 S3 P3 -69.09(12) . . . . ?
S2 Ag3 S3 P3 174.18(5) . . . . ?
Ag4 Ag3 S3 P3 -105.95(6) . . . . ?
Ag2 Ag3 S3 P3 123.64(5) . . . . ?
O32 Ag3 S3 Ag4 153.87(9) . . . . ?
O34 Ag3 S3 Ag4 36.86(11) . . . . ?
S2 Ag3 S3 Ag4 -79.87(3) . . . . ?
Ag2 Ag3 S3 Ag4 -130.41(2) . . . . ?
O32 Ag3 S3 Ag5 -172.12(10) . . . . ?
O34 Ag3 S3 Ag5 70.87(12) . . . . ?
S2 Ag3 S3 Ag5 -45.86(6) . . . . ?
Ag4 Ag3 S3 Ag5 34.01(4) . . . . ?
Ag2 Ag3 S3 Ag5 -96.40(5) . . . . ?
C1 C2 C3 C4 -0.2(7) . . . . ?
C01 C02 C03 C04 -1.4(8) . . . . ?
P3 S3 Ag4 O43 71.42(14) . . . . ?
Ag3 S3 Ag4 O43 -26.67(13) . . . . ?
Ag5 S3 Ag4 O43 -178.70(13) . . . . ?
P3 S3 Ag4 O45 -45.62(11) . . . . ?
Ag3 S3 Ag4 O45 -143.71(10) . . . . ?
Ag5 S3 Ag4 O45 64.26(10) . . . . ?
P3 S3 Ag4 S4 -160.74(6) . . . . ?
Ag3 S3 Ag4 S4 101.17(3) . . . . ?
Ag5 S3 Ag4 S4 -50.86(3) . . . . ?
P3 S3 Ag4 Ag5 -109.88(6) . . . . ?
Ag3 S3 Ag4 Ag5 152.03(3) . . . . ?
P3 S3 Ag4 Ag3 98.08(6) . . . . ?
Ag5 S3 Ag4 Ag3 -152.03(3) . . . . ?
O32 Ag3 Ag4 O43 105.19(19) . . . . ?
O34 Ag3 Ag4 O43 10.08(13) . . . . ?
S3 Ag3 Ag4 O43 159.98(10) . . . . ?
S2 Ag3 Ag4 O43 -96.92(10) . . . . ?
Ag2 Ag3 Ag4 O43 -138.72(9) . . . . ?
O32 Ag3 Ag4 O45 20.9(2) . . . . ?
O34 Ag3 Ag4 O45 -74.24(18) . . . . ?
S3 Ag3 Ag4 O45 75.66(16) . . . . ?
S2 Ag3 Ag4 O45 178.76(16) . . . . ?
Ag2 Ag3 Ag4 O45 136.96(15) . . . . ?
O32 Ag3 Ag4 S3 -54.80(17) . . . . ?
O34 Ag3 Ag4 S3 -149.90(9) . . . . ?
S2 Ag3 Ag4 S3 103.09(4) . . . . ?
Ag2 Ag3 Ag4 S3 61.29(3) . . . . ?
O32 Ag3 Ag4 S4 -133.84(17) . . . . ?
O34 Ag3 Ag4 S4 131.05(9) . . . . ?
S3 Ag3 Ag4 S4 -79.04(4) . . . . ?
S2 Ag3 Ag4 S4 24.05(3) . . . . ?
Ag2 Ag3 Ag4 S4 -17.75(3) . . . . ?
O32 Ag3 Ag4 Ag5 -80.56(17) . . . . ?
O34 Ag3 Ag4 Ag5 -175.66(9) . . . . ?
S3 Ag3 Ag4 Ag5 -25.76(3) . . . . ?
S2 Ag3 Ag4 Ag5 77.33(3) . . . . ?
Ag2 Ag3 Ag4 Ag5 35.53(2) . . . . ?
C02 C01 P4 C91 13.8(4) . . . . ?
C06 C01 P4 C91 -171.7(3) . . . . ?
C02 C01 P4 C011 131.0(4) . . . . ?
C06 C01 P4 C011 -54.4(4) . . . . ?
C02 C01 P4 S4 -107.5(4) . . . . ?
C06 C01 P4 S4 67.0(4) . . . . ?
C91 P4 S4 Ag5 -165.29(15) . . . . ?
C011 P4 S4 Ag5 79.03(16) . . . . ?
C01 P4 S4 Ag5 -43.44(17) . . . . ?
C91 P4 S4 Ag6 -84.09(16) . . . . ?
C011 P4 S4 Ag6 160.22(16) . . . . ?
C01 P4 S4 Ag6 37.76(17) . . . . ?
C91 P4 S4 Ag4 122.39(16) . . . . ?
C011 P4 S4 Ag4 6.71(17) . . . . ?
C01 P4 S4 Ag4 -115.76(16) . . . . ?
O43 Ag4 S4 P4 -68.87(12) . . . . ?
O45 Ag4 S4 P4 44.34(12) . . . . ?
S3 Ag4 S4 P4 155.26(6) . . . . ?
Ag5 Ag4 S4 P4 98.16(6) . . . . ?
Ag3 Ag4 S4 P4 -151.28(5) . . . . ?
O43 Ag4 S4 Ag5 -167.04(10) . . . . ?
O45 Ag4 S4 Ag5 -53.83(11) . . . . ?
S3 Ag4 S4 Ag5 57.10(3) . . . . ?
Ag3 Ag4 S4 Ag5 110.55(2) . . . . ?
O43 Ag4 S4 Ag6 148.04(11) . . . . ?
O45 Ag4 S4 Ag6 -98.75(12) . . . . ?
S3 Ag4 S4 Ag6 12.17(6) . . . . ?
Ag5 Ag4 S4 Ag6 -44.93(5) . . . . ?
Ag3 Ag4 S4 Ag6 65.62(6) . . . . ?
C2 C3 C4 C5 1.2(8) . . . . ?
C02 C03 C04 C05 1.2(8) . . . . ?
P4 S4 Ag5 O56 86.25(13) . . . . ?
Ag6 S4 Ag5 O56 -16.11(12) . . . . ?
Ag4 S4 Ag5 O56 -164.88(11) . . . . ?
P4 S4 Ag5 O54 -49.09(12) . . . . ?
Ag6 S4 Ag5 O54 -151.46(10) . . . . ?
Ag4 S4 Ag5 O54 59.77(10) . . . . ?
P4 S4 Ag5 S3 -159.52(6) . . . . ?
Ag6 S4 Ag5 S3 98.12(3) . . . . ?
Ag4 S4 Ag5 S3 -50.65(3) . . . . ?
P4 S4 Ag5 Ag4 -108.86(6) . . . . ?
Ag6 S4 Ag5 Ag4 148.77(3) . . . . ?
P4 S4 Ag5 Ag6 102.36(6) . . . . ?
Ag4 S4 Ag5 Ag6 -148.77(3) . . . . ?
P3 S3 Ag5 O56 -75.13(11) . . . . ?
Ag4 S3 Ag5 O56 -175.94(9) . . . . ?
Ag3 S3 Ag5 O56 148.66(10) . . . . ?
P3 S3 Ag5 O54 39.11(12) . . . . ?
Ag4 S3 Ag5 O54 -61.70(10) . . . . ?
Ag3 S3 Ag5 O54 -97.10(11) . . . . ?
P3 S3 Ag5 S4 156.22(6) . . . . ?
Ag4 S3 Ag5 S4 55.41(3) . . . . ?
Ag3 S3 Ag5 S4 20.00(5) . . . . ?
P3 S3 Ag5 Ag4 100.81(6) . . . . ?
Ag3 S3 Ag5 Ag4 -35.40(4) . . . . ?
P3 S3 Ag5 Ag6 -152.96(6) . . . . ?
Ag4 S3 Ag5 Ag6 106.23(2) . . . . ?
Ag3 S3 Ag5 Ag6 70.82(5) . . . . ?
O43 Ag4 Ag5 O56 -169.2(6) . . . . ?
O45 Ag4 Ag5 O56 -105.9(4) . . . . ?
S3 Ag4 Ag5 O56 15.6(4) . . . . ?
S4 Ag4 Ag5 O56 121.9(4) . . . . ?
Ag3 Ag4 Ag5 O56 39.6(4) . . . . ?
O43 Ag4 Ag5 O54 -60.6(5) . . . . ?
O45 Ag4 Ag5 O54 2.67(13) . . . . ?
S3 Ag4 Ag5 O54 124.15(10) . . . . ?
S4 Ag4 Ag5 O54 -129.52(10) . . . . ?
Ag3 Ag4 Ag5 O54 148.13(10) . . . . ?
O43 Ag4 Ag5 S4 68.9(5) . . . . ?
O45 Ag4 Ag5 S4 132.19(10) . . . . ?
S3 Ag4 Ag5 S4 -106.33(4) . . . . ?
Ag3 Ag4 Ag5 S4 -82.35(3) . . . . ?
O43 Ag4 Ag5 S3 175.2(5) . . . . ?
O45 Ag4 Ag5 S3 -121.47(10) . . . . ?
S4 Ag4 Ag5 S3 106.33(4) . . . . ?
Ag3 Ag4 Ag5 S3 23.98(3) . . . . ?
O43 Ag4 Ag5 Ag6 93.6(5) . . . . ?
O45 Ag4 Ag5 Ag6 156.91(10) . . . . ?
S3 Ag4 Ag5 Ag6 -81.61(3) . . . . ?
S4 Ag4 Ag5 Ag6 24.72(3) . . . . ?
Ag3 Ag4 Ag5 Ag6 -57.627(19) . . . . ?
C03 C04 C05 C06 -0.7(8) . . . . ?
C3 C4 C5 C6 -0.8(9) . . . . ?
P4 S4 Ag6 O61 45.19(10) . . . . ?
Ag5 S4 Ag6 O61 148.16(9) . . . . ?
Ag4 S4 Ag6 O61 -169.76(10) . . . . ?
P4 S4 Ag6 O65 -70.93(11) . . . . ?
Ag5 S4 Ag6 O65 32.04(10) . . . . ?
Ag4 S4 Ag6 O65 74.12(12) . . . . ?
P4 S4 Ag6 S1 175.97(5) . . . . ?
Ag5 S4 Ag6 S1 -81.06(3) . . . . ?
Ag4 S4 Ag6 S1 -38.97(6) . . . . ?
P4 S4 Ag6 Ag1 122.66(5) . . . . ?
Ag5 S4 Ag6 Ag1 -134.37(2) . . . . ?
Ag4 S4 Ag6 Ag1 -92.28(6) . . . . ?
P4 S4 Ag6 Ag5 -102.97(6) . . . . ?
Ag4 S4 Ag6 Ag5 42.09(5) . . . . ?
P1 S1 Ag6 O61 -61.15(12) . . . . ?
Ag1 S1 Ag6 O61 34.72(11) . . . . ?
Ag2 S1 Ag6 O61 71.38(12) . . . . ?
P1 S1 Ag6 O65 57.25(10) . . . . ?
Ag1 S1 Ag6 O65 153.11(9) . . . . ?
Ag2 S1 Ag6 O65 -170.22(9) . . . . ?
P1 S1 Ag6 S4 -179.61(6) . . . . ?
Ag1 S1 Ag6 S4 -83.74(3) . . . . ?
Ag2 S1 Ag6 S4 -47.08(5) . . . . ?
P1 S1 Ag6 Ag1 -95.86(6) . . . . ?
Ag2 S1 Ag6 Ag1 36.67(3) . . . . ?
P1 S1 Ag6 Ag5 130.49(5) . . . . ?
Ag1 S1 Ag6 Ag5 -133.65(2) . . . . ?
Ag2 S1 Ag6 Ag5 -96.98(4) . . . . ?
O16 Ag1 Ag6 O61 12.86(13) . . . . ?
O12 Ag1 Ag6 O61 -64.3(2) . . . . ?
S1 Ag1 Ag6 O61 -151.59(10) . . . . ?
Ag2 Ag1 Ag6 O61 177.51(9) . . . . ?
S2 Ag1 Ag6 O61 125.24(9) . . . . ?
O16 Ag1 Ag6 O65 107.48(19) . . . . ?
O12 Ag1 Ag6 O65 30.3(2) . . . . ?
S1 Ag1 Ag6 O65 -56.96(17) . . . . ?
Ag2 Ag1 Ag6 O65 -87.87(17) . . . . ?
S2 Ag1 Ag6 O65 -140.14(17) . . . . ?
O16 Ag1 Ag6 S4 -95.89(9) . . . . ?
O12 Ag1 Ag6 S4 -173.04(18) . . . . ?
S1 Ag1 Ag6 S4 99.67(4) . . . . ?
Ag2 Ag1 Ag6 S4 68.76(3) . . . . ?
S2 Ag1 Ag6 S4 16.49(3) . . . . ?
O16 Ag1 Ag6 S1 164.45(9) . . . . ?
O12 Ag1 Ag6 S1 87.29(18) . . . . ?
Ag2 Ag1 Ag6 S1 -30.90(3) . . . . ?
S2 Ag1 Ag6 S1 -83.17(4) . . . . ?
O16 Ag1 Ag6 Ag5 -136.76(9) . . . . ?
O12 Ag1 Ag6 Ag5 146.08(17) . . . . ?
S1 Ag1 Ag6 Ag5 58.80(3) . . . . ?
Ag2 Ag1 Ag6 Ag5 27.89(2) . . . . ?
S2 Ag1 Ag6 Ag5 -24.38(3) . . . . ?
O56 Ag5 Ag6 O61 105.37(17) . . . . ?
O54 Ag5 Ag6 O61 12.5(3) . . . . ?
S4 Ag5 Ag6 O61 -61.75(15) . . . . ?
S3 Ag5 Ag6 O61 -141.14(15) . . . . ?
Ag4 Ag5 Ag6 O61 -88.81(15) . . . . ?
O56 Ag5 Ag6 O65 15.89(13) . . . . ?
O54 Ag5 Ag6 O65 -77.0(2) . . . . ?
S4 Ag5 Ag6 O65 -151.23(10) . . . . ?
S3 Ag5 Ag6 O65 129.38(10) . . . . ?
Ag4 Ag5 Ag6 O65 -178.29(9) . . . . ?
O56 Ag5 Ag6 S4 167.12(10) . . . . ?
O54 Ag5 Ag6 S4 74.3(2) . . . . ?
S3 Ag5 Ag6 S4 -79.39(4) . . . . ?
Ag4 Ag5 Ag6 S4 -27.06(3) . . . . ?
O56 Ag5 Ag6 S1 -91.49(9) . . . . ?
O54 Ag5 Ag6 S1 175.7(2) . . . . ?
S4 Ag5 Ag6 S1 101.39(4) . . . . ?
S3 Ag5 Ag6 S1 22.00(3) . . . . ?
Ag4 Ag5 Ag6 S1 74.33(3) . . . . ?
O56 Ag5 Ag6 Ag1 -135.15(9) . . . . ?
O54 Ag5 Ag6 Ag1 132.0(2) . . . . ?
S4 Ag5 Ag6 Ag1 57.73(3) . . . . ?
S3 Ag5 Ag6 Ag1 -21.66(3) . . . . ?
Ag4 Ag5 Ag6 Ag1 30.67(2) . . . . ?
C02 C01 C06 C05 -0.5(7) . . . . ?
P4 C01 C06 C05 -175.1(4) . . . . ?
C04 C05 C06 C01 0.3(7) . . . . ?
C4 C5 C6 C1 -0.5(9) . . . . ?
C2 C1 C6 C5 1.5(7) . . . . ?
P1 C1 C6 C5 174.3(4) . . . . ?
C21 P1 C11 C16 146.7(4) . . . . ?
C1 P1 C11 C16 -94.3(4) . . . . ?
S1 P1 C11 C16 26.2(4) . . . . ?
C21 P1 C11 C12 -38.6(4) . . . . ?
C1 P1 C11 C12 80.4(4) . . . . ?
S1 P1 C11 C12 -159.1(3) . . . . ?
C91 P4 C011 C012 113.5(5) . . . . ?
C01 P4 C011 C012 -5.9(5) . . . . ?
S4 P4 C011 C012 -129.3(4) . . . . ?
C91 P4 C011 C016 -67.3(4) . . . . ?
C01 P4 C011 C016 173.3(4) . . . . ?
S4 P4 C011 C016 49.9(4) . . . . ?
C16 C11 C12 C13 0.7(7) . . . . ?
P1 C11 C12 C13 -174.1(4) . . . . ?
O16 Ag1 O12 C121 149.3(4) . . . . ?
S1 Ag1 O12 C121 -66.7(4) . . . . ?
Ag2 Ag1 O12 C121 -11.6(3) . . . . ?
S2 Ag1 O12 C121 33.8(4) . . . . ?
Ag6 Ag1 O12 C121 -135.7(3) . . . . ?
C016 C011 C012 C013 0.6(9) . . . . ?
P4 C011 C012 C013 179.8(5) . . . . ?
C11 C12 C13 C14 0.7(8) . . . . ?
C011 C012 C013 C014 0.6(10) . . . . ?
C12 C13 C14 C15 -1.2(8) . . . . ?
C012 C013 C014 C015 -1.6(10) . . . . ?
C13 C14 C15 C16 0.2(8) . . . . ?
C013 C014 C015 C016 1.4(9) . . . . ?
C14 C15 C16 C11 1.2(8) . . . . ?
C12 C11 C16 C15 -1.7(7) . . . . ?
P1 C11 C16 C15 173.1(4) . . . . ?
O12 Ag1 O16 C611 131.9(3) . . . . ?
S1 Ag1 O16 C611 0.7(4) . . . . ?
Ag2 Ag1 O16 C611 -150.2(3) . . . . ?
S2 Ag1 O16 C611 -111.4(3) . . . . ?
Ag6 Ag1 O16 C611 -18.0(3) . . . . ?
C014 C015 C016 C011 -0.2(8) . . . . ?
C012 C011 C016 C015 -0.8(8) . . . . ?
P4 C011 C016 C015 180.0(4) . . . . ?
O23 Ag2 O21 C121 150.6(4) . . . . ?
S2 Ag2 O21 C121 -69.0(4) . . . . ?
S1 Ag2 O21 C121 29.5(4) . . . . ?
Ag1 Ag2 O21 C121 -11.2(4) . . . . ?
Ag3 Ag2 O21 C121 -118.0(4) . . . . ?
C11 P1 C21 C26 -79.1(4) . . . . ?
C1 P1 C21 C26 164.1(3) . . . . ?
S1 P1 C21 C26 40.3(4) . . . . ?
C11 P1 C21 C22 100.8(4) . . . . ?
C1 P1 C21 C22 -16.1(5) . . . . ?
S1 P1 C21 C22 -139.9(4) . . . . ?
C26 C21 C22 C23 -1.7(7) . . . . ?
P1 C21 C22 C23 178.4(4) . . . . ?
O21 Ag2 O23 C231 127.6(4) . . . . ?
S2 Ag2 O23 C231 -1.3(4) . . . . ?
S1 Ag2 O23 C231 -109.0(4) . . . . ?
Ag1 Ag2 O23 C231 -134.9(3) . . . . ?
Ag3 Ag2 O23 C231 -17.9(3) . . . . ?
C21 C22 C23 C24 -0.6(7) . . . . ?
C22 C23 C24 C25 1.9(8) . . . . ?
C23 C24 C25 C26 -0.9(8) . . . . ?
C24 C25 C26 C21 -1.5(8) . . . . ?
C22 C21 C26 C25 2.8(7) . . . . ?
P1 C21 C26 C25 -177.3(4) . . . . ?
C41 P2 C31 C36 -23.9(5) . . . . ?
C51 P2 C31 C36 94.0(5) . . . . ?
S2 P2 C31 C36 -147.8(4) . . . . ?
C41 P2 C31 C32 157.4(4) . . . . ?
C51 P2 C31 C32 -84.7(4) . . . . ?
S2 P2 C31 C32 33.5(4) . . . . ?
O34 Ag3 O32 C231 -162.5(4) . . . . ?
S3 Ag3 O32 C231 65.9(4) . . . . ?
S2 Ag3 O32 C231 -44.8(4) . . . . ?
Ag4 Ag3 O32 C231 109.0(4) . . . . ?
Ag2 Ag3 O32 C231 -17.9(4) . . . . ?
C36 C31 C32 C33 -0.4(7) . . . . ?
P2 C31 C32 C33 178.3(4) . . . . ?
C31 C32 C33 C34 1.9(8) . . . . ?
O32 Ag3 O34 C341 -160.5(3) . . . . ?
S3 Ag3 O34 C341 -42.1(4) . . . . ?
S2 Ag3 O34 C341 71.1(3) . . . . ?
Ag4 Ag3 O34 C341 -12.5(3) . . . . ?
Ag2 Ag3 O34 C341 115.0(3) . . . . ?
C32 C33 C34 C35 -1.7(9) . . . . ?
C33 C34 C35 C36 0.0(9) . . . . ?
C34 C35 C36 C31 1.5(9) . . . . ?
C32 C31 C36 C35 -1.3(8) . . . . ?
P2 C31 C36 C35 -180.0(4) . . . . ?
C31 P2 C41 C46 136.4(4) . . . . ?
C51 P2 C41 C46 20.1(4) . . . . ?
S2 P2 C41 C46 -102.1(4) . . . . ?
C31 P2 C41 C42 -47.1(4) . . . . ?
C51 P2 C41 C42 -163.4(4) . . . . ?
S2 P2 C41 C42 74.4(4) . . . . ?
C46 C41 C42 C43 0.8(7) . . . . ?
P2 C41 C42 C43 -175.8(4) . . . . ?
O45 Ag4 O43 C341 130.9(4) . . . . ?
S3 Ag4 O43 C341 7.3(4) . . . . ?
S4 Ag4 O43 C341 -105.5(4) . . . . ?
Ag5 Ag4 O43 C341 -167.2(3) . . . . ?
Ag3 Ag4 O43 C341 -14.4(4) . . . . ?
C41 C42 C43 C44 -2.2(7) . . . . ?
C42 C43 C44 C45 1.8(8) . . . . ?
O43 Ag4 O45 C451 170.0(4) . . . . ?
S3 Ag4 O45 C451 -52.3(4) . . . . ?
S4 Ag4 O45 C451 41.8(4) . . . . ?
Ag5 Ag4 O45 C451 0.6(4) . . . . ?
Ag3 Ag4 O45 C451 -110.1(4) . . . . ?
C43 C44 C45 C46 0.0(8) . . . . ?
C42 C41 C46 C45 1.1(7) . . . . ?
P2 C41 C46 C45 177.6(4) . . . . ?
C44 C45 C46 C41 -1.5(8) . . . . ?
C41 P2 C51 C56 -131.8(4) . . . . ?
C31 P2 C51 C56 111.5(4) . . . . ?
S2 P2 C51 C56 -7.0(5) . . . . ?
C41 P2 C51 C52 51.9(4) . . . . ?
C31 P2 C51 C52 -64.7(4) . . . . ?
S2 P2 C51 C52 176.8(3) . . . . ?
C56 C51 C52 C53 1.5(8) . . . . ?
P2 C51 C52 C53 177.8(4) . . . . ?
C51 C52 C53 C54 -0.9(8) . . . . ?
O56 Ag5 O54 C451 158.9(4) . . . . ?
S4 Ag5 O54 C451 -55.5(4) . . . . ?
S3 Ag5 O54 C451 37.7(4) . . . . ?
Ag4 Ag5 O54 C451 -7.6(4) . . . . ?
Ag6 Ag5 O54 C451 -113.9(4) . . . . ?
C52 C53 C54 C55 -0.7(9) . . . . ?
C53 C54 C55 C56 1.8(9) . . . . ?
O54 Ag5 O56 C561 132.2(4) . . . . ?
S4 Ag5 O56 C561 -8.4(4) . . . . ?
S3 Ag5 O56 C561 -108.1(3) . . . . ?
Ag4 Ag5 O56 C561 -121.6(4) . . . . ?
Ag6 Ag5 O56 C561 -21.2(3) . . . . ?
C52 C51 C56 C55 -0.4(8) . . . . ?
P2 C51 C56 C55 -176.6(4) . . . . ?
C54 C55 C56 C51 -1.2(9) . . . . ?
C81 P3 C61 C62 54.5(4) . . . . ?
C71 P3 C61 C62 -63.7(4) . . . . ?
S3 P3 C61 C62 178.7(3) . . . . ?
C81 P3 C61 C66 -129.7(4) . . . . ?
C71 P3 C61 C66 112.2(4) . . . . ?
S3 P3 C61 C66 -5.4(4) . . . . ?
O65 Ag6 O61 C611 -164.0(4) . . . . ?
S4 Ag6 O61 C611 69.5(4) . . . . ?
S1 Ag6 O61 C611 -43.9(4) . . . . ?
Ag1 Ag6 O61 C611 -15.9(3) . . . . ?
Ag5 Ag6 O61 C611 115.4(3) . . . . ?
C66 C61 C62 C63 0.8(7) . . . . ?
P3 C61 C62 C63 176.6(4) . . . . ?
C61 C62 C63 C64 -0.5(8) . . . . ?
C62 C63 C64 C65 -0.4(9) . . . . ?
C63 C64 C65 C66 1.0(9) . . . . ?
O61 Ag6 O65 C561 -166.3(4) . . . . ?
S4 Ag6 O65 C561 -47.2(4) . . . . ?
S1 Ag6 O65 C561 61.1(4) . . . . ?
Ag1 Ag6 O65 C561 105.9(4) . . . . ?
Ag5 Ag6 O65 C561 -22.0(4) . . . . ?
C62 C61 C66 C65 -0.1(8) . . . . ?
P3 C61 C66 C65 -176.0(4) . . . . ?
C64 C65 C66 C61 -0.8(9) . . . . ?
C81 P3 C71 C72 -18.1(5) . . . . ?
C61 P3 C71 C72 100.9(4) . . . . ?
S3 P3 C71 C72 -141.6(4) . . . . ?
C81 P3 C71 C76 164.5(3) . . . . ?
C61 P3 C71 C76 -76.5(4) . . . . ?
S3 P3 C71 C76 41.1(4) . . . . ?
C76 C71 C72 C73 0.2(7) . . . . ?
P3 C71 C72 C73 -177.2(4) . . . . ?
C71 C72 C73 C74 0.6(9) . . . . ?
C72 C73 C74 C75 -1.4(9) . . . . ?
C73 C74 C75 C76 1.4(8) . . . . ?
C74 C75 C76 C71 -0.6(7) . . . . ?
C72 C71 C76 C75 -0.2(7) . . . . ?
P3 C71 C76 C75 177.3(4) . . . . ?
C61 P3 C81 C86 -170.3(3) . . . . ?
C71 P3 C81 C86 -53.5(4) . . . . ?
S3 P3 C81 C86 67.7(4) . . . . ?
C61 P3 C81 C82 14.0(4) . . . . ?
C71 P3 C81 C82 130.8(4) . . . . ?
S3 P3 C81 C82 -108.0(4) . . . . ?
C86 C81 C82 C83 0.3(7) . . . . ?
P3 C81 C82 C83 175.9(4) . . . . ?
C81 C82 C83 C84 -1.0(8) . . . . ?
C82 C83 C84 C85 0.6(8) . . . . ?
C83 C84 C85 C86 0.4(8) . . . . ?
C82 C81 C86 C85 0.7(7) . . . . ?
P3 C81 C86 C85 -175.0(4) . . . . ?
C84 C85 C86 C81 -1.1(7) . . . . ?
C011 P4 C91 C92 122.3(4) . . . . ?
C01 P4 C91 C92 -117.9(4) . . . . ?
S4 P4 C91 C92 5.2(4) . . . . ?
C011 P4 C91 C96 -58.0(5) . . . . ?
C01 P4 C91 C96 61.8(5) . . . . ?
S4 P4 C91 C96 -175.1(4) . . . . ?
C96 C91 C92 C93 -0.4(8) . . . . ?
P4 C91 C92 C93 179.3(4) . . . . ?
C91 C92 C93 C94 0.7(8) . . . . ?
C92 C93 C94 C95 -0.6(9) . . . . ?
C93 C94 C95 C96 0.2(9) . . . . ?
C94 C95 C96 C91 0.1(9) . . . . ?
C92 C91 C96 C95 0.0(8) . . . . ?
P4 C91 C96 C95 -179.7(5) . . . . ?
Ag2 O21 C121 O12 5.4(8) . . . . ?
Ag2 O21 C121 C122 -175.5(3) . . . . ?
Ag1 O12 C121 O21 7.1(7) . . . . ?
Ag1 O12 C121 C122 -172.0(3) . . . . ?
O21 C121 C122 F123 2.4(8) . . . . ?
O12 C121 C122 F123 -178.4(6) . . . . ?
O21 C121 C122 F122 -120.6(6) . . . . ?
O12 C121 C122 F122 58.7(7) . . . . ?
O21 C121 C122 F121 123.0(6) . . . . ?
O12 C121 C122 F121 -57.8(7) . . . . ?
Ag3 O32 C231 O23 11.3(8) . . . . ?
Ag3 O32 C231 C232 -169.4(3) . . . . ?
Ag2 O23 C231 O32 10.9(8) . . . . ?
Ag2 O23 C231 C232 -168.5(3) . . . . ?
O32 C231 C232 F232 -58.3(7) . . . . ?
O23 C231 C232 F232 121.2(6) . . . . ?
O32 C231 C232 F233 176.7(6) . . . . ?
O23 C231 C232 F233 -3.9(8) . . . . ?
O32 C231 C232 F231 59.1(7) . . . . ?
O23 C231 C232 F231 -121.5(5) . . . . ?
Ag4 O43 C341 O34 9.9(7) . . . . ?
Ag4 O43 C341 C342 -169.8(3) . . . . ?
Ag3 O34 C341 O43 6.1(7) . . . . ?
Ag3 O34 C341 C342 -174.2(3) . . . . ?
O43 C341 C342 F343 -21.6(7) . . . . ?
O34 C341 C342 F343 158.6(5) . . . . ?
O43 C341 C342 F342 -142.7(5) . . . . ?
O34 C341 C342 F342 37.6(6) . . . . ?
O43 C341 C342 F341 99.1(5) . . . . ?
O34 C341 C342 F341 -80.6(5) . . . . ?
Ag4 O45 C451 O54 -8.0(8) . . . . ?
Ag4 O45 C451 C452 170.8(4) . . . . ?
Ag5 O54 C451 O45 11.8(8) . . . . ?
Ag5 O54 C451 C452 -167.0(4) . . . . ?
O45 C451 C452 F453 -147.6(6) . . . . ?
O54 C451 C452 F453 31.4(8) . . . . ?
O45 C451 C452 F451 84.9(6) . . . . ?
O54 C451 C452 F451 -96.1(6) . . . . ?
O45 C451 C452 F452 -29.1(8) . . . . ?
O54 C451 C452 F452 149.9(5) . . . . ?
Ag5 O56 C561 O65 13.0(7) . . . . ?
Ag5 O56 C561 C562 -166.2(3) . . . . ?
Ag6 O65 C561 O56 14.3(7) . . . . ?
Ag6 O65 C561 C562 -166.5(3) . . . . ?
O56 C561 C562 F562 -16.5(6) . . . . ?
O65 C561 C562 F562 164.2(4) . . . . ?
O56 C561 C562 F563 103.6(5) . . . . ?
O65 C561 C562 F563 -75.7(5) . . . . ?
O56 C561 C562 F561 -137.6(4) . . . . ?
O65 C561 C562 F561 43.0(6) . . . . ?
Ag1 O16 C611 O61 12.5(7) . . . . ?
Ag1 O16 C611 C612 -167.7(3) . . . . ?
Ag6 O61 C611 O16 7.2(7) . . . . ?
Ag6 O61 C611 C612 -172.6(3) . . . . ?
O16 C611 C612 F611 112.3(6) . . . . ?
O61 C611 C612 F611 -67.8(6) . . . . ?
O16 C611 C612 F612 -10.9(7) . . . . ?
O61 C611 C612 F612 169.0(5) . . . . ?
O16 C611 C612 F613 -128.1(5) . . . . ?
O61 C611 C612 F613 51.8(6) . . . . ?
